data_7158860
loop_
_publ_author_name
'Skowronek, Pawe\/l'
'Prusinowska, Natalia'
'Bardzi\'nski, Mateusz'
'Janiak, Agnieszka'

_publ_section_title
;
 Symmetry-driven diastereoselective functionalization of simple
 trianglamine
;
_journal_name_full 'Organic &amp; Biomolecular Chemistry'
_journal_paper_doi 10.1039/D2OB01226J
_journal_year 2022
_chemical_absolute_configuration rm
_chemical_formula_moiety 'C51 H72 N6'
_chemical_formula_sum 'C51 H72 N6'
_chemical_formula_weight 769.14
_space_group_crystal_system triclinic
_space_group_IT_number 1
_space_group_name_Hall 'P 1'
_space_group_name_H-M_alt 'P 1'
_atom_sites_solution_hydrogens geom
_audit_creation_method SHELXL-2018/3
_audit_update_record
;
2022-07-06 deposited with the CCDC.	2022-08-23 downloaded from the CCDC.
;
_cell_angle_alpha 86.280(5)
_cell_angle_beta 89.524(4)
_cell_angle_gamma 87.865(7)
_cell_formula_units_Z 2
_cell_length_a 9.4631(7)
_cell_length_b 12.7155(11)
_cell_length_c 19.2980(7)
_cell_measurement_reflns_used 6543
_cell_measurement_temperature 130(2)
_cell_measurement_theta_max 67.777
_cell_measurement_theta_min 2.265
_cell_volume 2315.5(3)
_computing_structure_refinement 'SHELXL-2018/3 (Sheldrick, 2018)'
_diffrn_ambient_temperature 130(2)
_diffrn_detector_area_resol_mean 10.5357
_diffrn_measured_fraction_theta_full 0.992
_diffrn_measured_fraction_theta_max 0.972
_diffrn_measurement_device_type 'SuperNova, Single source at offset, Atlas'
_diffrn_measurement_method '\w scans'
_diffrn_radiation_type CuK\a
_diffrn_radiation_wavelength 1.54184
_diffrn_reflns_av_unetI/netI 0.0486
_diffrn_reflns_Laue_measured_fraction_full 0.992
_diffrn_reflns_Laue_measured_fraction_max 0.972
_diffrn_reflns_limit_h_max 11
_diffrn_reflns_limit_h_min -11
_diffrn_reflns_limit_k_max 15
_diffrn_reflns_limit_k_min -15
_diffrn_reflns_limit_l_max 23
_diffrn_reflns_limit_l_min -23
_diffrn_reflns_number 31289
_diffrn_reflns_point_group_measured_fraction_full 0.942
_diffrn_reflns_point_group_measured_fraction_max 0.908
_diffrn_reflns_theta_full 67.684
_diffrn_reflns_theta_max 73.266
_diffrn_reflns_theta_min 2.294
_diffrn_source 'micro-focus sealed X-ray tube'
_exptl_absorpt_coefficient_mu 0.490
_exptl_absorpt_correction_T_max 1.00000
_exptl_absorpt_correction_T_min 0.76075
_exptl_absorpt_correction_type multi-scan
_exptl_absorpt_process_details
;
CrysAlisPro 1.171.38.41 (Rigaku Oxford Diffraction, 2015)
Empirical absorption correction using spherical harmonics,
 implemented in SCALE3 ABSPACK scaling algorithm.
;
_exptl_crystal_colour colourless
_exptl_crystal_density_diffrn 1.103
_exptl_crystal_description plate
_exptl_crystal_F_000 840
_exptl_crystal_size_max 0.300
_exptl_crystal_size_mid 0.200
_exptl_crystal_size_min 0.050
_refine_diff_density_max 0.367
_refine_diff_density_min -0.247
_refine_diff_density_rms 0.046
_refine_ls_abs_structure_details
;
 Classical Flack method preferred over Parsons because s.u. lower.
;
_refine_ls_abs_structure_Flack 0.4(4)
_refine_ls_extinction_method none
_refine_ls_goodness_of_fit_ref 1.023
_refine_ls_hydrogen_treatment constr
_refine_ls_matrix_type full
_refine_ls_number_parameters 1034
_refine_ls_number_reflns 31289
_refine_ls_number_restraints 3
_refine_ls_restrained_S_all 1.023
_refine_ls_R_factor_all 0.0986
_refine_ls_R_factor_gt 0.0704
_refine_ls_shift/su_max 0.000
_refine_ls_shift/su_mean 0.000
_refine_ls_structure_factor_coef Fsqd
_refine_ls_weighting_details 'w=1/[\s^2^(Fo^2^)+(0.1130P)^2^+0.4674P] where P=(Fo^2^+2Fc^2^)/3'
_refine_ls_weighting_scheme calc
_refine_ls_wR_factor_gt 0.1841
_refine_ls_wR_factor_ref 0.2076
_reflns_Friedel_coverage 0.869
_reflns_Friedel_fraction_full 0.893
_reflns_Friedel_fraction_max 0.845
_reflns_number_gt 22794
_reflns_number_total 31289
_reflns_threshold_expression 'I > 2\s(I)'
_twin_special_details
;
Component 2 rotated by 179.5414\% 
 around [0.00 0.05 1.00] (reciprocal) or [-0.00 0.01 1.00] (direct)
;
_cod_data_source_file d2ob01226j2.cif
_cod_data_source_block 3b
_cod_database_code 7158860
_shelx_shelxl_version_number 2018/3
_shelx_space_group_comment
;
The symmetry employed for this shelxl refinement is uniquely defined
by the following loop, which should always be used as a source of
symmetry information in preference to the above space-group names.
They are only intended as comments.
;
_oxdiff_twin_items 2
_oxdiff_twin_integration_method simultaneous
_shelx_estimated_absorpt_t_min 0.867
_shelx_estimated_absorpt_t_max 0.976

loop_
_space_group_symop_operation_xyz
'x, y, z'

loop_
_atom_site_label
_atom_site_type_symbol
_atom_site_fract_x
_atom_site_fract_y
_atom_site_fract_z
_atom_site_U_iso_or_equiv
_atom_site_adp_type
_atom_site_occupancy
_atom_site_site_symmetry_order
_atom_site_calc_flag
_atom_site_refinement_flags_posn
_atom_site_refinement_flags_adp
_atom_site_refinement_flags_occupancy
_atom_site_disorder_assembly
_atom_site_disorder_group
N10 N 1.4508(6) -0.0684(5) 0.3361(3) 0.0455(13) Uani 1 1 d . . . . .
N8 N 0.9871(6) 0.2302(5) 0.0100(3) 0.0463(13) Uani 1 1 d . . . . .
N3 N 0.0100(6) 0.7612(4) 0.5235(2) 0.0430(12) Uani 1 1 d . . . . .
N1 N -0.4505(6) 1.0663(4) 0.8225(2) 0.0426(12) Uani 1 1 d . . . . .
N4 N 0.1636(5) 0.6313(4) 0.5842(3) 0.0430(12) Uani 1 1 d . . . . .
N5 N 0.2394(6) 0.6862(4) 0.9376(3) 0.0448(12) Uani 1 1 d . . . . .
N2 N -0.5064(5) 1.0386(5) 0.7036(3) 0.0450(13) Uani 1 1 d . . . . .
N7 N 0.8228(6) 0.3561(4) 0.0576(3) 0.0454(12) Uani 1 1 d . . . . .
N12 N 0.7823(6) 0.3320(5) 0.4188(3) 0.0465(12) Uani 1 1 d . . . . .
N6 N 0.0611(6) 0.7633(5) 1.0113(3) 0.0462(13) Uani 1 1 d . . . . .
N11 N 0.9584(6) 0.2571(5) 0.4978(3) 0.0466(13) Uani 1 1 d . . . . .
N9 N 1.5039(6) -0.0364(5) 0.2141(3) 0.0486(13) Uani 1 1 d . . . . .
C1 C -0.5451(7) 1.1502(5) 0.7918(3) 0.0421(14) Uani 1 1 d . . . . .
H1 H -0.483254 1.204067 0.768384 0.051 Uiso 1 1 calc R U . . .
C14 C -0.2427(7) 0.7777(6) 0.5526(3) 0.0471(15) Uani 1 1 d . . . . .
C17 C -0.1304(7) 0.7197(6) 0.5119(3) 0.0475(15) Uani 1 1 d . . . . .
H17A H -0.129590 0.643610 0.526503 0.057 Uiso 1 1 calc R U . . .
H17B H -0.152957 0.727843 0.461804 0.057 Uiso 1 1 calc R U . . .
C28 C 0.1484(7) 0.5499(5) 0.7040(3) 0.0445(15) Uani 1 1 d . . . . .
C35 C 0.2938(7) 0.7002(6) 1.0075(3) 0.0453(15) Uani 1 1 d . . . . .
H35 H 0.331248 0.772771 1.006569 0.054 Uiso 1 1 calc R U . . .
C81 C 1.2134(7) 0.1030(6) 0.4923(3) 0.0494(16) Uani 1 1 d . . . . .
H81 H 1.145005 0.075052 0.524088 0.059 Uiso 1 1 calc R U . . .
C33 C 0.2819(8) 0.5731(5) 0.7286(3) 0.0475(16) Uani 1 1 d . . . . .
H33 H 0.358454 0.583316 0.696975 0.057 Uiso 1 1 calc R U . . .
C13 C -0.2649(7) 0.8864(6) 0.5395(3) 0.0481(16) Uani 1 1 d . . . . .
H13 H -0.210549 0.922846 0.504679 0.058 Uiso 1 1 calc R U . . .
C24 C 0.0658(7) 0.7263(5) 0.5930(3) 0.0433(14) Uani 1 1 d . . . . .
H24 H -0.014519 0.705289 0.624265 0.052 Uiso 1 1 calc R U . . .
C30 C 0.0614(7) 0.5455(5) 0.8215(3) 0.0465(15) Uani 1 1 d . . . . .
H30 H -0.015642 0.536804 0.853030 0.056 Uiso 1 1 calc R U . . .
C41 C 0.1042(7) 0.7514(5) 0.9369(3) 0.0439(14) Uani 1 1 d . . . . .
H41 H 0.029563 0.713310 0.913299 0.053 Uiso 1 1 calc R U . . .
C11 C -0.4463(7) 0.8898(6) 0.6290(3) 0.0466(16) Uani 1 1 d . . . . .
C12 C -0.3661(7) 0.9421(6) 0.5772(3) 0.0490(16) Uani 1 1 d . . . . .
H12 H -0.380542 1.015883 0.567484 0.059 Uiso 1 1 calc R U . . .
C61 C 1.1267(7) 0.2729(6) -0.0069(3) 0.0513(16) Uani 1 1 d . . . . .
H61A H 1.124075 0.349401 0.000017 0.062 Uiso 1 1 calc R U . . .
H61B H 1.149463 0.263321 -0.056291 0.062 Uiso 1 1 calc R U . . .
C18 C 0.1216(7) 0.7212(5) 0.4773(3) 0.0434(14) Uani 1 1 d . . . . .
H18 H 0.204006 0.767334 0.481612 0.052 Uiso 1 1 calc R U . . .
C27 C 0.1282(8) 0.5380(6) 0.6270(3) 0.0492(16) Uani 1 1 d . . . . .
H27A H 0.188091 0.477466 0.612856 0.059 Uiso 1 1 calc R U . . .
H27B H 0.028428 0.521968 0.618761 0.059 Uiso 1 1 calc R U . . .
C19 C 0.1658(7) 0.6145(5) 0.5096(3) 0.0433(14) Uani 1 1 d . . . . .
H19 H 0.091905 0.563360 0.499873 0.052 Uiso 1 1 calc R U . . .
C46 C -0.2109(7) 0.9096(6) 0.9959(3) 0.0524(17) Uani 1 1 d . . . . .
H46 H -0.149788 0.941806 1.026416 0.063 Uiso 1 1 calc R U . . .
C6 C -0.6466(7) 1.2095(6) 0.8383(3) 0.0478(15) Uani 1 1 d . . . . .
H6A H -0.593883 1.242795 0.874590 0.057 Uiso 1 1 calc R U . . .
H6B H -0.714216 1.160577 0.861170 0.057 Uiso 1 1 calc R U . . .
C40 C 0.4092(7) 0.6256(6) 1.0377(3) 0.0516(17) Uani 1 1 d . . . . .
H40A H 0.493006 0.626079 1.006656 0.062 Uiso 1 1 calc R U . . .
H40B H 0.375232 0.552783 1.043059 0.062 Uiso 1 1 calc R U . . .
C69 C 1.6206(7) -0.0975(6) 0.2484(3) 0.0455(15) Uani 1 1 d . . . . .
H69 H 1.689969 -0.048169 0.265910 0.055 Uiso 1 1 calc R U . . .
C64 C 1.3708(8) 0.0577(6) 0.0779(4) 0.0546(17) Uani 1 1 d . . . . .
H64 H 1.390888 -0.015333 0.073654 0.066 Uiso 1 1 calc R U . . .
C42 C 0.1225(7) 0.8568(6) 0.8989(3) 0.0476(15) Uani 1 1 d . . . . .
H42A H 0.200276 0.892879 0.920426 0.057 Uiso 1 1 calc R U . . .
H42B H 0.034749 0.900720 0.903475 0.057 Uiso 1 1 calc R U . . .
C4 C -0.7998(7) 1.2478(6) 0.7314(4) 0.0528(17) Uani 1 1 d . . . . .
H4A H -0.844555 1.305882 0.701591 0.063 Uiso 1 1 calc R U . . .
H4B H -0.875650 1.202432 0.750158 0.063 Uiso 1 1 calc R U . . .
C2 C -0.6216(6) 1.1002(6) 0.7350(3) 0.0446(15) Uani 1 1 d . . . . .
H2 H -0.691800 1.050791 0.756421 0.054 Uiso 1 1 calc R U . . .
C29 C 0.0393(7) 0.5361(6) 0.7511(3) 0.0484(15) Uani 1 1 d . . . . .
H29 H -0.051708 0.520069 0.735267 0.058 Uiso 1 1 calc R U . . .
C63 C 1.2684(8) 0.1108(6) 0.0350(3) 0.0531(17) Uani 1 1 d . . . . .
H63 H 1.217586 0.072821 0.003207 0.064 Uiso 1 1 calc R U . . .
C71 C 1.6459(7) -0.2126(6) 0.3582(3) 0.0456(15) Uani 1 1 d . . . . .
H71A H 1.593152 -0.247642 0.397190 0.055 Uiso 1 1 calc R U . . .
H71B H 1.713642 -0.164888 0.377411 0.055 Uiso 1 1 calc R U . . .
C102 C 0.8547(8) 0.4554(6) 0.0886(3) 0.0515(16) Uani 1 1 d . . . . .
H10A H 0.787911 0.511753 0.069818 0.062 Uiso 1 1 calc R U . . .
H10B H 0.951294 0.475390 0.074323 0.062 Uiso 1 1 calc R U . . .
C10 C -0.5583(7) 0.9487(6) 0.6690(4) 0.0498(16) Uani 1 1 d . . . . .
H10C H -0.634524 0.974169 0.636624 0.060 Uiso 1 1 calc R U . . .
H10D H -0.600017 0.898972 0.704409 0.060 Uiso 1 1 calc R U . . .
C99 C 0.8453(8) 0.4493(5) 0.1666(4) 0.0499(16) Uani 1 1 d . . . . .
C26 C 0.0471(8) 0.9070(6) 0.6395(4) 0.0523(16) Uani 1 1 d . . . . .
H26A H 0.005390 0.937737 0.596149 0.079 Uiso 1 1 calc R U . . .
H26B H 0.101725 0.960116 0.660966 0.079 Uiso 1 1 calc R U . . .
H26C H -0.028412 0.883690 0.671371 0.079 Uiso 1 1 calc R U . . .
C70 C 1.5447(7) -0.1510(5) 0.3092(3) 0.0427(14) Uani 1 1 d . . . . .
H70 H 1.482366 -0.203501 0.289686 0.051 Uiso 1 1 calc R U . . .
C7 C -0.4023(7) 1.0101(6) 0.7607(3) 0.0504(17) Uani 1 1 d . . . . .
H7 H -0.398145 0.932188 0.771827 0.060 Uiso 1 1 calc R U . . .
C25 C 0.1438(7) 0.8133(6) 0.6242(3) 0.0477(15) Uani 1 1 d . . . . .
H25A H 0.219224 0.837247 0.591655 0.057 Uiso 1 1 calc R U . . .
H25B H 0.189524 0.785013 0.667812 0.057 Uiso 1 1 calc R U . . .
C82 C 1.2127(7) 0.2098(6) 0.4758(3) 0.0503(16) Uani 1 1 d . . . . .
C52 C 0.8189(7) 0.3689(6) -0.0182(3) 0.0470(15) Uani 1 1 d . . . . .
H52 H 0.886829 0.423845 -0.034234 0.056 Uiso 1 1 calc R U . . .
C72 C 1.7249(8) -0.2954(6) 0.3162(4) 0.0518(16) Uani 1 1 d . . . . .
H72A H 1.795443 -0.334883 0.346398 0.062 Uiso 1 1 calc R U . . .
H72B H 1.656770 -0.346292 0.300931 0.062 Uiso 1 1 calc R U . . .
C45 C -0.1953(7) 0.8022(6) 0.9873(3) 0.0494(16) Uani 1 1 d . . . . .
C74 C 1.6987(7) -0.1781(6) 0.2056(3) 0.0502(16) Uani 1 1 d . . . . .
H74A H 1.752351 -0.141519 0.167584 0.060 Uiso 1 1 calc R U . . .
H74B H 1.630071 -0.223558 0.184763 0.060 Uiso 1 1 calc R U . . .
C31 C 0.1919(7) 0.5672(5) 0.8468(3) 0.0429(14) Uani 1 1 d . . . . .
C44 C -0.0853(8) 0.7341(6) 1.0265(4) 0.0557(18) Uani 1 1 d . . . . .
H44A H -0.103112 0.738048 1.076869 0.067 Uiso 1 1 calc R U . . .
H44B H -0.095927 0.659939 1.015219 0.067 Uiso 1 1 calc R U . . .
C62 C 1.2408(7) 0.2179(6) 0.0386(3) 0.0485(16) Uani 1 1 d . . . . .
C5 C -0.7257(8) 1.2941(6) 0.7911(4) 0.0532(17) Uani 1 1 d . . . . .
H5A H -0.796563 1.332050 0.819225 0.064 Uiso 1 1 calc R U . . .
H5B H -0.657534 1.345956 0.772254 0.064 Uiso 1 1 calc R U . . .
C53 C 0.8749(7) 0.2631(6) -0.0395(3) 0.0465(15) Uani 1 1 d . . . . .
H53 H 0.796994 0.212852 -0.030536 0.056 Uiso 1 1 calc R U . . .
C15 C -0.3239(8) 0.7270(6) 0.6029(4) 0.0544(17) Uani 1 1 d . . . . .
H15 H -0.311149 0.652937 0.611949 0.065 Uiso 1 1 calc R U . . .
C39 C 0.4472(8) 0.6638(7) 1.1083(4) 0.0608(19) Uani 1 1 d . . . . .
H39A H 0.519383 0.614612 1.130543 0.073 Uiso 1 1 calc R U . . .
H39B H 0.488751 0.734084 1.101622 0.073 Uiso 1 1 calc R U . . .
C3 C -0.6989(7) 1.1826(6) 0.6869(3) 0.0484(15) Uani 1 1 d . . . . .
H3A H -0.752869 1.147695 0.651709 0.058 Uiso 1 1 calc R U . . .
H3B H -0.630122 1.228932 0.662423 0.058 Uiso 1 1 calc R U . . .
C92 C 0.9124(7) 0.2637(5) 0.4235(3) 0.0447(15) Uani 1 1 d . . . . .
H92 H 0.987864 0.296666 0.393699 0.054 Uiso 1 1 calc R U . . .
C58 C 0.9290(7) 0.2671(5) 0.0757(3) 0.0460(15) Uani 1 1 d . . . . .
H58 H 1.006990 0.293523 0.103765 0.055 Uiso 1 1 calc R U . . .
C23 C 0.0954(8) 0.7160(6) 0.4004(3) 0.0510(16) Uani 1 1 d . . . . .
H23A H 0.064722 0.786358 0.379795 0.061 Uiso 1 1 calc R U . . .
H23B H 0.020079 0.666005 0.392840 0.061 Uiso 1 1 calc R U . . .
C93 C 0.8843(8) 0.1553(6) 0.3993(4) 0.0508(16) Uani 1 1 d . . . . .
H93A H 0.805111 0.124961 0.426738 0.061 Uiso 1 1 calc R U . . .
H93B H 0.969171 0.108564 0.407963 0.061 Uiso 1 1 calc R U . . .
C50 C -0.2862(8) 0.7586(6) 0.9426(4) 0.0586(18) Uani 1 1 d . . . . .
H50 H -0.276912 0.685411 0.935457 0.070 Uiso 1 1 calc R U . . .
C65 C 1.4423(7) 0.1103(6) 0.1259(3) 0.0531(17) Uani 1 1 d . . . . .
C47 C -0.3149(8) 0.9701(6) 0.9605(3) 0.0515(16) Uani 1 1 d . . . . .
H47 H -0.323982 1.043401 0.967224 0.062 Uiso 1 1 calc R U . . .
C80 C 1.3122(7) 0.0355(6) 0.4634(3) 0.0511(16) Uani 1 1 d . . . . .
H80 H 1.310359 -0.038087 0.475481 0.061 Uiso 1 1 calc R U . . .
C94 C 0.8480(8) 0.1587(6) 0.3226(4) 0.0560(18) Uani 1 1 d . . . . .
H94A H 0.759163 0.199503 0.314457 0.084 Uiso 1 1 calc R U . . .
H94B H 0.837530 0.086688 0.308584 0.084 Uiso 1 1 calc R U . . .
H94C H 0.923955 0.191998 0.295334 0.084 Uiso 1 1 calc R U . . .
C100 C 0.9601(9) 0.4678(6) 0.2070(4) 0.0549(17) Uani 1 1 d . . . . .
H100 H 1.048220 0.482450 0.185172 0.066 Uiso 1 1 calc R U . . .
C48 C -0.4058(7) 0.9267(6) 0.9154(3) 0.0486(16) Uani 1 1 d . . . . .
C96 C 0.8240(8) 0.4418(5) 0.3123(3) 0.0484(16) Uani 1 1 d . . . . .
C68 C 1.5539(7) 0.0540(6) 0.1717(4) 0.0521(16) Uani 1 1 d . . . . .
H68A H 1.632784 0.029793 0.141903 0.063 Uiso 1 1 calc R U . . .
H68B H 1.591876 0.105024 0.202714 0.063 Uiso 1 1 calc R U . . .
C85 C 1.1065(8) 0.2845(6) 0.5075(4) 0.0538(17) Uani 1 1 d . . . . .
H85A H 1.125257 0.285032 0.557882 0.065 Uiso 1 1 calc R U . . .
H85B H 1.120045 0.356619 0.486660 0.065 Uiso 1 1 calc R U . . .
C36 C 0.1636(7) 0.7002(6) 1.0541(3) 0.0474(16) Uani 1 1 d . . . . .
H36 H 0.130369 0.626540 1.061202 0.057 Uiso 1 1 calc R U . . .
C34 C 0.2174(8) 0.5758(6) 0.9234(3) 0.0503(16) Uani 1 1 d . . . . .
H34A H 0.134978 0.549618 0.950419 0.060 Uiso 1 1 calc R U . . .
H34B H 0.301637 0.531598 0.937984 0.060 Uiso 1 1 calc R U . . .
C49 C -0.3924(8) 0.8207(6) 0.9076(4) 0.0579(18) Uani 1 1 d . . . . .
H49 H -0.455703 0.788688 0.878066 0.069 Uiso 1 1 calc R U . . .
C87 C 0.7304(7) 0.3239(6) 0.4910(3) 0.0462(15) Uani 1 1 d . . . . .
H87 H 0.690849 0.252298 0.499267 0.055 Uiso 1 1 calc R U . . .
C54 C 0.9035(8) 0.2669(7) -0.1168(3) 0.0560(18) Uani 1 1 d . . . . .
H54A H 0.940943 0.197432 -0.130416 0.067 Uiso 1 1 calc R U . . .
H54B H 0.974509 0.320237 -0.129562 0.067 Uiso 1 1 calc R U . . .
C8 C -0.2529(8) 1.0492(6) 0.7371(3) 0.0539(17) Uani 1 1 d . . . . .
H8A H -0.228133 1.022076 0.691479 0.065 Uiso 1 1 calc R U . . .
H8B H -0.255884 1.127212 0.731811 0.065 Uiso 1 1 calc R U . . .
C73 C 1.7998(8) -0.2453(6) 0.2528(4) 0.0541(17) Uani 1 1 d . . . . .
H73A H 1.844728 -0.301615 0.226099 0.065 Uiso 1 1 calc R U . . .
H73B H 1.875458 -0.200739 0.268343 0.065 Uiso 1 1 calc R U . . .
C32 C 0.3021(8) 0.5812(5) 0.7992(3) 0.0484(16) Uani 1 1 d . . . . .
H32 H 0.393085 0.596535 0.815414 0.058 Uiso 1 1 calc R U . . .
C51 C -0.5161(7) 0.9960(6) 0.8761(3) 0.0517(17) Uani 1 1 d . . . . .
H51A H -0.583430 0.950993 0.853970 0.062 Uiso 1 1 calc R U . . .
H51B H -0.569828 1.038923 0.909097 0.062 Uiso 1 1 calc R U . . .
C79 C 1.4145(7) 0.0739(6) 0.4167(3) 0.0499(16) Uani 1 1 d . . . . .
C83 C 1.3161(8) 0.2483(7) 0.4301(4) 0.0622(19) Uani 1 1 d . . . . .
H83 H 1.318074 0.322012 0.418488 0.075 Uiso 1 1 calc R U . . .
C60 C 0.9557(8) 0.0894(6) 0.1425(4) 0.0578(18) Uani 1 1 d . . . . .
H60A H 0.993065 0.053362 0.102462 0.087 Uiso 1 1 calc R U . . .
H60B H 0.905154 0.039361 0.173453 0.087 Uiso 1 1 calc R U . . .
H60C H 1.033983 0.117555 0.167600 0.087 Uiso 1 1 calc R U . . .
C101 C 0.9499(8) 0.4656(6) 0.2789(3) 0.0527(17) Uani 1 1 d . . . . .
H101 H 1.030012 0.480592 0.305433 0.063 Uiso 1 1 calc R U . . .
C98 C 0.7178(8) 0.4248(6) 0.2002(4) 0.0534(17) Uani 1 1 d . . . . .
H98 H 0.637486 0.410210 0.173693 0.064 Uiso 1 1 calc R U . . .
C97 C 0.7086(8) 0.4218(6) 0.2720(4) 0.0530(17) Uani 1 1 d . . . . .
H97 H 0.621285 0.405728 0.294110 0.064 Uiso 1 1 calc R U . . .
C59 C 0.8554(7) 0.1788(6) 0.1176(3) 0.0512(16) Uani 1 1 d . . . . .
H59A H 0.807812 0.208328 0.158284 0.061 Uiso 1 1 calc R U . . .
H59B H 0.781662 0.150754 0.088484 0.061 Uiso 1 1 calc R U . . .
C20 C 0.3057(8) 0.5759(6) 0.4801(4) 0.0552(18) Uani 1 1 d . . . . .
H20A H 0.330686 0.504131 0.500411 0.066 Uiso 1 1 calc R U . . .
H20B H 0.381480 0.623374 0.491503 0.066 Uiso 1 1 calc R U . . .
C16 C -0.4252(8) 0.7828(6) 0.6409(4) 0.0567(18) Uani 1 1 d . . . . .
H16 H -0.480093 0.746001 0.675341 0.068 Uiso 1 1 calc R U . . .
C86 C 0.8611(7) 0.3253(6) 0.5347(3) 0.0470(15) Uani 1 1 d . . . . .
H86 H 0.897217 0.398360 0.532481 0.056 Uiso 1 1 calc R U . . .
C43 C 0.1559(8) 0.8464(6) 0.8216(3) 0.0542(17) Uani 1 1 d . . . . .
H43A H 0.244308 0.804758 0.816815 0.081 Uiso 1 1 calc R U . . .
H43B H 0.166054 0.916733 0.798501 0.081 Uiso 1 1 calc R U . . .
H43C H 0.078781 0.811191 0.799998 0.081 Uiso 1 1 calc R U . . .
C76 C 1.2502(8) -0.0478(6) 0.2520(3) 0.0575(18) Uani 1 1 d . . . . .
H76A H 1.224419 -0.019791 0.204550 0.069 Uiso 1 1 calc R U . . .
H76B H 1.252595 -0.125755 0.252759 0.069 Uiso 1 1 calc R U . . .
C37 C 0.1973(8) 0.7408(7) 1.1241(3) 0.0581(19) Uani 1 1 d . . . . .
H37A H 0.112990 0.737560 1.154757 0.070 Uiso 1 1 calc R U . . .
H37B H 0.225708 0.815002 1.118207 0.070 Uiso 1 1 calc R U . . .
C95 C 0.8081(8) 0.4385(6) 0.3907(3) 0.0524(17) Uani 1 1 d . . . . .
H95A H 0.895247 0.463487 0.411254 0.063 Uiso 1 1 calc R U . . .
H95B H 0.728340 0.486404 0.403176 0.063 Uiso 1 1 calc R U . . .
C21 C 0.2909(8) 0.5742(7) 0.4007(4) 0.061(2) Uani 1 1 d . . . . .
H21A H 0.384613 0.557236 0.380325 0.073 Uiso 1 1 calc R U . . .
H21B H 0.226844 0.517614 0.390204 0.073 Uiso 1 1 calc R U . . .
C78 C 1.5190(8) -0.0019(6) 0.3841(4) 0.0538(17) Uani 1 1 d . . . . .
H78A H 1.592539 0.038808 0.358818 0.065 Uiso 1 1 calc R U . . .
H78B H 1.566103 -0.047356 0.421321 0.065 Uiso 1 1 calc R U . . .
C38 C 0.3185(9) 0.6711(7) 1.1561(4) 0.064(2) Uani 1 1 d . . . . .
H38A H 0.347148 0.699887 1.200127 0.077 Uiso 1 1 calc R U . . .
H38B H 0.284227 0.599315 1.167315 0.077 Uiso 1 1 calc R U . . .
C84 C 1.4161(8) 0.1816(7) 0.4012(4) 0.062(2) Uani 1 1 d . . . . .
H84 H 1.486214 0.210014 0.370633 0.074 Uiso 1 1 calc R U . . .
C57 C 0.6757(8) 0.3971(7) -0.0508(4) 0.0559(18) Uani 1 1 d . . . . .
H57A H 0.641378 0.467430 -0.037396 0.067 Uiso 1 1 calc R U . . .
H57B H 0.606000 0.344676 -0.034506 0.067 Uiso 1 1 calc R U . . .
C75 C 1.4025(8) -0.0092(7) 0.2706(3) 0.0557(18) Uani 1 1 d . . . . .
H75 H 1.399282 0.068486 0.276317 0.067 Uiso 1 1 calc R U . . .
C91 C 0.8265(9) 0.2914(7) 0.6093(3) 0.065(2) Uani 1 1 d . . . . .
H91A H 0.911734 0.293923 0.638466 0.078 Uiso 1 1 calc R U . . .
H91B H 0.793909 0.218089 0.612419 0.078 Uiso 1 1 calc R U . . .
C22 C 0.2332(9) 0.6790(7) 0.3666(4) 0.063(2) Uani 1 1 d . . . . .
H22A H 0.304482 0.733345 0.370210 0.075 Uiso 1 1 calc R U . . .
H22B H 0.216699 0.670603 0.316713 0.075 Uiso 1 1 calc R U . . .
C67 C 1.3115(8) 0.2695(7) 0.0870(4) 0.0612(19) Uani 1 1 d . . . . .
H67 H 1.291386 0.342538 0.091163 0.073 Uiso 1 1 calc R U . . .
C89 C 0.5798(9) 0.3724(8) 0.5889(4) 0.072(2) Uani 1 1 d . . . . .
H89A H 0.509518 0.424468 0.605832 0.086 Uiso 1 1 calc R U . . .
H89B H 0.536134 0.302718 0.591531 0.086 Uiso 1 1 calc R U . . .
C9 C -0.1420(8) 1.0121(7) 0.7892(4) 0.0616(19) Uani 1 1 d . . . . .
H9A H -0.166040 1.039462 0.834286 0.092 Uiso 1 1 calc R U . . .
H9B H -0.049918 1.037705 0.773571 0.092 Uiso 1 1 calc R U . . .
H9C H -0.137604 0.934810 0.793719 0.092 Uiso 1 1 calc R U . . .
C88 C 0.6166(8) 0.4033(7) 0.5134(4) 0.061(2) Uani 1 1 d . . . . .
H88A H 0.652507 0.475632 0.509061 0.073 Uiso 1 1 calc R U . . .
H88B H 0.531892 0.401218 0.483837 0.073 Uiso 1 1 calc R U . . .
C55 C 0.7637(9) 0.2961(7) -0.1544(4) 0.063(2) Uani 1 1 d . . . . .
H55A H 0.782024 0.305140 -0.204930 0.075 Uiso 1 1 calc R U . . .
H55B H 0.698323 0.237542 -0.146195 0.075 Uiso 1 1 calc R U . . .
C77 C 1.1425(9) -0.0119(7) 0.3018(4) 0.065(2) Uani 1 1 d . . . . .
H77A H 1.166966 -0.040667 0.348667 0.098 Uiso 1 1 calc R U . . .
H77B H 1.049813 -0.036416 0.289121 0.098 Uiso 1 1 calc R U . . .
H77C H 1.139184 0.065351 0.300636 0.098 Uiso 1 1 calc R U . . .
C66 C 1.4127(8) 0.2171(7) 0.1304(4) 0.063(2) Uani 1 1 d . . . . .
H66 H 1.461203 0.254925 0.163205 0.075 Uiso 1 1 calc R U . . .
C56 C 0.6927(9) 0.3976(7) -0.1299(4) 0.061(2) Uani 1 1 d . . . . .
H56A H 0.598234 0.407709 -0.151534 0.074 Uiso 1 1 calc R U . . .
H56B H 0.749717 0.458198 -0.146188 0.074 Uiso 1 1 calc R U . . .
C90 C 0.7084(10) 0.3672(9) 0.6354(4) 0.076(3) Uani 1 1 d . . . . .
H90A H 0.680086 0.342954 0.683151 0.091 Uiso 1 1 calc R U . . .
H90B H 0.745680 0.438699 0.637112 0.091 Uiso 1 1 calc R U . . .

loop_
_atom_site_aniso_label
_atom_site_aniso_U_11
_atom_site_aniso_U_22
_atom_site_aniso_U_33
_atom_site_aniso_U_23
_atom_site_aniso_U_13
_atom_site_aniso_U_12
N10 0.040(3) 0.059(3) 0.037(2) -0.006(2) -0.004(2) 0.009(3)
N8 0.040(3) 0.060(4) 0.039(3) -0.003(2) -0.001(2) -0.001(3)
N3 0.040(3) 0.053(3) 0.036(2) -0.004(2) -0.002(2) 0.005(2)
N1 0.039(3) 0.050(3) 0.038(3) -0.003(2) 0.002(2) 0.006(2)
N4 0.037(3) 0.052(3) 0.039(3) -0.003(2) -0.004(2) 0.007(2)
N5 0.040(3) 0.056(3) 0.038(3) -0.003(2) -0.005(2) 0.002(2)
N2 0.032(3) 0.061(4) 0.042(3) -0.009(2) 0.001(2) 0.005(2)
N7 0.045(3) 0.050(3) 0.041(3) 0.000(2) -0.001(2) 0.003(2)
N12 0.042(3) 0.056(3) 0.041(3) -0.006(2) 0.001(2) 0.005(2)
N6 0.038(3) 0.061(4) 0.038(3) 0.002(2) 0.005(2) 0.001(3)
N11 0.044(3) 0.056(3) 0.040(3) -0.007(2) 0.000(2) 0.005(3)
N9 0.034(3) 0.069(4) 0.042(3) 0.002(2) -0.005(2) 0.003(3)
C1 0.038(3) 0.047(4) 0.041(3) -0.002(3) 0.000(2) 0.002(3)
C14 0.038(3) 0.066(4) 0.039(3) -0.011(3) -0.006(2) 0.003(3)
C17 0.042(4) 0.058(4) 0.043(3) -0.014(3) -0.007(3) 0.011(3)
C28 0.053(4) 0.042(4) 0.039(3) -0.004(3) -0.009(3) 0.008(3)
C35 0.042(4) 0.058(4) 0.036(3) -0.007(3) -0.004(2) 0.002(3)
C81 0.048(4) 0.064(5) 0.036(3) -0.005(3) 0.000(3) 0.006(3)
C33 0.049(4) 0.051(4) 0.042(3) -0.007(3) 0.002(3) 0.008(3)
C13 0.041(3) 0.067(5) 0.037(3) -0.008(3) -0.005(2) 0.002(3)
C24 0.038(3) 0.057(4) 0.035(3) -0.004(3) 0.003(2) -0.002(3)
C30 0.047(4) 0.048(4) 0.044(3) -0.005(3) 0.000(3) -0.001(3)
C41 0.039(3) 0.055(4) 0.038(3) -0.003(3) -0.002(2) -0.002(3)
C11 0.036(3) 0.062(5) 0.044(3) -0.017(3) -0.004(3) 0.002(3)
C12 0.048(4) 0.060(4) 0.039(3) -0.008(3) -0.003(3) 0.013(3)
C61 0.046(4) 0.064(4) 0.042(3) 0.006(3) 0.001(3) 0.003(3)
C18 0.040(3) 0.053(4) 0.037(3) -0.006(3) -0.001(2) 0.003(3)
C27 0.056(4) 0.051(4) 0.041(3) -0.007(3) -0.007(3) 0.003(3)
C19 0.037(3) 0.056(4) 0.036(3) -0.005(3) 0.001(2) 0.003(3)
C46 0.042(4) 0.070(5) 0.045(3) 0.000(3) -0.002(3) 0.002(3)
C6 0.042(4) 0.058(4) 0.043(3) -0.008(3) 0.000(3) 0.007(3)
C40 0.041(4) 0.071(5) 0.043(3) -0.008(3) -0.006(3) 0.008(3)
C69 0.033(3) 0.063(4) 0.040(3) -0.005(3) -0.003(2) 0.002(3)
C64 0.049(4) 0.066(5) 0.047(4) -0.002(3) 0.004(3) 0.011(3)
C42 0.042(4) 0.054(4) 0.046(3) 0.002(3) 0.005(3) -0.005(3)
C4 0.043(4) 0.059(4) 0.055(4) -0.001(3) -0.002(3) 0.010(3)
C2 0.031(3) 0.060(4) 0.042(3) -0.005(3) 0.004(2) 0.003(3)
C29 0.044(4) 0.054(4) 0.047(3) -0.007(3) -0.005(3) 0.002(3)
C63 0.048(4) 0.073(5) 0.038(3) -0.004(3) 0.000(3) 0.004(3)
C71 0.042(4) 0.059(4) 0.035(3) -0.006(3) -0.003(2) 0.005(3)
C102 0.055(4) 0.052(4) 0.047(3) 0.001(3) 0.002(3) 0.002(3)
C10 0.036(3) 0.064(4) 0.051(3) -0.017(3) 0.002(3) -0.002(3)
C99 0.055(4) 0.046(4) 0.048(3) 0.000(3) -0.001(3) 0.006(3)
C26 0.046(4) 0.061(4) 0.050(4) -0.011(3) -0.005(3) 0.002(3)
C70 0.039(3) 0.052(4) 0.037(3) -0.007(3) -0.004(2) 0.003(3)
C7 0.041(4) 0.069(5) 0.042(3) -0.011(3) -0.003(3) 0.013(3)
C25 0.039(3) 0.062(4) 0.043(3) -0.009(3) -0.003(3) 0.003(3)
C82 0.039(3) 0.066(5) 0.046(3) -0.013(3) -0.004(3) 0.006(3)
C52 0.045(4) 0.056(4) 0.040(3) -0.002(3) -0.003(3) 0.001(3)
C72 0.048(4) 0.055(4) 0.052(4) -0.007(3) -0.008(3) 0.009(3)
C45 0.038(3) 0.063(5) 0.045(3) 0.010(3) 0.008(3) 0.004(3)
C74 0.043(4) 0.066(5) 0.042(3) -0.011(3) 0.000(3) 0.002(3)
C31 0.050(4) 0.040(4) 0.040(3) -0.007(2) -0.003(3) 0.001(3)
C44 0.047(4) 0.066(5) 0.051(4) 0.012(3) 0.004(3) 0.005(3)
C62 0.043(4) 0.060(4) 0.041(3) 0.006(3) 0.002(3) 0.003(3)
C5 0.047(4) 0.055(4) 0.057(4) -0.009(3) 0.003(3) 0.010(3)
C53 0.043(4) 0.056(4) 0.041(3) -0.004(3) -0.001(3) -0.005(3)
C15 0.046(4) 0.050(4) 0.068(4) -0.013(3) 0.005(3) 0.002(3)
C39 0.054(4) 0.079(5) 0.050(4) -0.011(4) -0.014(3) 0.002(4)
C3 0.048(4) 0.054(4) 0.044(3) -0.005(3) -0.002(3) 0.004(3)
C92 0.038(3) 0.054(4) 0.042(3) -0.002(3) 0.002(2) 0.004(3)
C58 0.043(4) 0.051(4) 0.043(3) -0.003(3) -0.004(3) 0.002(3)
C23 0.057(4) 0.058(4) 0.037(3) -0.004(3) -0.001(3) 0.006(3)
C93 0.049(4) 0.049(4) 0.055(4) -0.007(3) -0.004(3) -0.002(3)
C50 0.051(4) 0.056(4) 0.067(4) 0.008(3) -0.004(3) -0.001(3)
C65 0.040(4) 0.070(5) 0.047(4) 0.013(3) 0.002(3) -0.003(3)
C47 0.054(4) 0.056(4) 0.043(3) -0.001(3) 0.002(3) 0.008(3)
C80 0.053(4) 0.061(4) 0.039(3) -0.006(3) -0.003(3) 0.008(3)
C94 0.051(4) 0.057(4) 0.062(4) -0.018(3) -0.009(3) 0.000(3)
C100 0.060(4) 0.055(4) 0.049(4) -0.004(3) 0.001(3) -0.001(3)
C48 0.039(3) 0.059(4) 0.046(3) 0.006(3) 0.001(3) 0.003(3)
C96 0.059(4) 0.045(4) 0.040(3) 0.002(3) -0.002(3) 0.008(3)
C68 0.040(4) 0.062(4) 0.053(4) 0.009(3) 0.000(3) 0.000(3)
C85 0.047(4) 0.067(5) 0.048(3) -0.011(3) -0.005(3) 0.007(3)
C36 0.044(4) 0.062(4) 0.035(3) -0.004(3) -0.003(2) 0.006(3)
C34 0.054(4) 0.054(4) 0.041(3) 0.001(3) -0.005(3) 0.002(3)
C49 0.043(4) 0.065(5) 0.065(4) 0.005(4) -0.008(3) -0.005(3)
C87 0.041(3) 0.054(4) 0.044(3) -0.001(3) 0.006(3) 0.002(3)
C54 0.059(4) 0.068(5) 0.040(3) -0.007(3) -0.001(3) 0.003(4)
C8 0.053(4) 0.067(5) 0.042(3) -0.012(3) 0.006(3) 0.007(3)
C73 0.046(4) 0.068(5) 0.049(3) -0.014(3) -0.001(3) 0.010(3)
C32 0.044(4) 0.051(4) 0.051(4) -0.009(3) -0.006(3) 0.006(3)
C51 0.036(3) 0.069(5) 0.048(3) 0.004(3) 0.002(3) 0.006(3)
C79 0.036(3) 0.064(5) 0.051(4) -0.014(3) -0.003(3) 0.004(3)
C83 0.051(4) 0.059(5) 0.078(5) -0.013(4) 0.007(4) -0.001(4)
C60 0.056(4) 0.064(5) 0.053(4) 0.005(3) 0.002(3) 0.001(4)
C101 0.057(4) 0.054(4) 0.047(3) -0.004(3) -0.006(3) 0.000(3)
C98 0.048(4) 0.065(5) 0.047(3) -0.003(3) -0.006(3) 0.005(3)
C97 0.049(4) 0.060(4) 0.049(4) 0.000(3) 0.001(3) 0.006(3)
C59 0.048(4) 0.063(5) 0.042(3) 0.000(3) 0.001(3) -0.003(3)
C20 0.043(4) 0.072(5) 0.051(4) -0.013(3) 0.002(3) 0.014(3)
C16 0.046(4) 0.065(5) 0.061(4) -0.011(3) 0.008(3) -0.004(3)
C86 0.037(3) 0.063(4) 0.040(3) -0.001(3) 0.004(2) 0.007(3)
C43 0.056(4) 0.061(5) 0.044(3) 0.009(3) 0.005(3) -0.001(3)
C76 0.062(5) 0.064(5) 0.045(3) -0.003(3) -0.011(3) 0.008(4)
C37 0.057(4) 0.078(5) 0.040(3) -0.010(3) 0.000(3) 0.004(4)
C95 0.061(4) 0.054(4) 0.042(3) -0.006(3) -0.001(3) 0.007(3)
C21 0.052(4) 0.084(6) 0.047(4) -0.013(4) 0.012(3) 0.012(4)
C78 0.045(4) 0.069(5) 0.048(4) -0.016(3) -0.005(3) 0.008(3)
C38 0.069(5) 0.085(6) 0.039(3) -0.008(3) -0.010(3) 0.006(4)
C84 0.046(4) 0.065(5) 0.074(5) -0.009(4) 0.015(3) -0.005(4)
C57 0.048(4) 0.068(5) 0.051(4) -0.003(3) -0.006(3) 0.007(3)
C75 0.048(4) 0.073(5) 0.043(3) 0.002(3) 0.000(3) 0.017(4)
C91 0.065(5) 0.088(6) 0.039(3) 0.005(3) 0.004(3) 0.020(4)
C22 0.067(5) 0.080(6) 0.041(3) -0.008(3) 0.012(3) 0.000(4)
C67 0.053(4) 0.064(5) 0.066(4) 0.004(4) -0.007(3) 0.001(4)
C89 0.050(4) 0.103(7) 0.059(4) -0.002(4) 0.019(3) 0.017(4)
C9 0.042(4) 0.081(5) 0.062(4) -0.013(4) 0.001(3) 0.004(4)
C88 0.039(4) 0.093(6) 0.049(4) -0.007(4) 0.003(3) 0.014(4)
C55 0.068(5) 0.084(6) 0.037(3) -0.006(3) -0.009(3) -0.006(4)
C77 0.054(5) 0.082(6) 0.058(4) 0.000(4) -0.005(3) 0.011(4)
C66 0.050(4) 0.067(5) 0.071(5) 0.008(4) -0.010(3) -0.007(4)
C56 0.052(4) 0.081(6) 0.050(4) 0.002(4) -0.012(3) -0.003(4)
C90 0.073(5) 0.117(7) 0.034(3) -0.001(4) 0.011(3) 0.028(5)

loop_
_atom_type_symbol
_atom_type_description
_atom_type_scat_dispersion_real
_atom_type_scat_dispersion_imag
_atom_type_scat_source
C C 0.0181 0.0091 'International Tables Vol C Tables 4.2.6.8 and 6.1.1.4'
H H 0.0000 0.0000 'International Tables Vol C Tables 4.2.6.8 and 6.1.1.4'
N N 0.0311 0.0180 'International Tables Vol C Tables 4.2.6.8 and 6.1.1.4'

loop_
_geom_angle_atom_site_label_1
_geom_angle_atom_site_label_2
_geom_angle_atom_site_label_3
_geom_angle
_geom_angle_site_symmetry_1
_geom_angle_site_symmetry_3
_geom_angle_publ_flag
C78 N10 C70 114.3(5) . . ?
C78 N10 C75 113.1(6) . . ?
C70 N10 C75 101.6(5) . . ?
C53 N8 C61 115.2(5) . . ?
C53 N8 C58 102.3(5) . . ?
C61 N8 C58 112.2(5) . . ?
C17 N3 C18 114.1(5) . . ?
C17 N3 C24 111.8(5) . . ?
C18 N3 C24 101.9(5) . . ?
C1 N1 C51 114.8(5) . . ?
C1 N1 C7 102.4(5) . . ?
C51 N1 C7 112.7(6) . . ?
C27 N4 C19 113.2(5) . . ?
C27 N4 C24 114.6(5) . . ?
C19 N4 C24 106.1(4) . . ?
C34 N5 C35 114.1(5) . . ?
C34 N5 C41 112.5(5) . . ?
C35 N5 C41 102.1(5) . . ?
C10 N2 C2 112.1(5) . . ?
C10 N2 C7 114.7(6) . . ?
C2 N2 C7 106.1(5) . . ?
C52 N7 C102 111.7(5) . . ?
C52 N7 C58 106.4(5) . . ?
C102 N7 C58 113.6(5) . . ?
C95 N12 C87 115.2(5) . . ?
C95 N12 C92 112.9(6) . . ?
C87 N12 C92 101.8(5) . . ?
C36 N6 C44 112.4(5) . . ?
C36 N6 C41 106.6(5) . . ?
C44 N6 C41 113.4(5) . . ?
C86 N11 C85 111.6(5) . . ?
C86 N11 C92 106.9(5) . . ?
C85 N11 C92 114.1(5) . . ?
C68 N9 C69 111.8(5) . . ?
C68 N9 C75 114.7(6) . . ?
C69 N9 C75 105.9(5) . . ?
N1 C1 C2 105.0(5) . . ?
N1 C1 C6 119.5(5) . . ?
C2 C1 C6 111.8(5) . . ?
N1 C1 H1 106.6 . . ?
C2 C1 H1 106.6 . . ?
C6 C1 H1 106.6 . . ?
C15 C14 C13 118.3(6) . . ?
C15 C14 C17 122.1(7) . . ?
C13 C14 C17 119.5(6) . . ?
N3 C17 C14 110.7(5) . . ?
N3 C17 H17A 109.5 . . ?
C14 C17 H17A 109.5 . . ?
N3 C17 H17B 109.5 . . ?
C14 C17 H17B 109.5 . . ?
H17A C17 H17B 108.1 . . ?
C29 C28 C33 118.7(6) . . ?
C29 C28 C27 121.7(6) . . ?
C33 C28 C27 119.5(6) . . ?
N5 C35 C40 119.7(5) . . ?
N5 C35 C36 104.8(5) . . ?
C40 C35 C36 111.2(5) . . ?
N5 C35 H35 106.8 . . ?
C40 C35 H35 106.8 . . ?
C36 C35 H35 106.8 . . ?
C82 C81 C80 121.0(7) . . ?
C82 C81 H81 119.5 . . ?
C80 C81 H81 119.5 . . ?
C32 C33 C28 119.8(6) . . ?
C32 C33 H33 120.1 . . ?
C28 C33 H33 120.1 . . ?
C12 C13 C14 120.7(7) . . ?
C12 C13 H13 119.7 . . ?
C14 C13 H13 119.7 . . ?
N3 C24 N4 107.4(5) . . ?
N3 C24 C25 111.1(5) . . ?
N4 C24 C25 110.7(5) . . ?
N3 C24 H24 109.2 . . ?
N4 C24 H24 109.2 . . ?
C25 C24 H24 109.2 . . ?
C31 C30 C29 121.6(6) . . ?
C31 C30 H30 119.2 . . ?
C29 C30 H30 119.2 . . ?
N5 C41 C42 111.1(5) . . ?
N5 C41 N6 107.3(5) . . ?
C42 C41 N6 111.2(5) . . ?
N5 C41 H41 109.1 . . ?
C42 C41 H41 109.1 . . ?
N6 C41 H41 109.1 . . ?
C16 C11 C12 118.5(6) . . ?
C16 C11 C10 120.5(7) . . ?
C12 C11 C10 120.9(6) . . ?
C13 C12 C11 120.4(7) . . ?
C13 C12 H12 119.8 . . ?
C11 C12 H12 119.8 . . ?
N8 C61 C62 111.0(5) . . ?
N8 C61 H61A 109.4 . . ?
C62 C61 H61A 109.4 . . ?
N8 C61 H61B 109.4 . . ?
C62 C61 H61B 109.4 . . ?
H61A C61 H61B 108.0 . . ?
N3 C18 C19 105.1(5) . . ?
N3 C18 C23 120.7(5) . . ?
C19 C18 C23 110.8(5) . . ?
N3 C18 H18 106.5 . . ?
C19 C18 H18 106.5 . . ?
C23 C18 H18 106.5 . . ?
N4 C27 C28 113.2(5) . . ?
N4 C27 H27A 108.9 . . ?
C28 C27 H27A 108.9 . . ?
N4 C27 H27B 108.9 . . ?
C28 C27 H27B 108.9 . . ?
H27A C27 H27B 107.8 . . ?
N4 C19 C18 102.8(5) . . ?
N4 C19 C20 116.1(5) . . ?
C18 C19 C20 111.3(6) . . ?
N4 C19 H19 108.8 . . ?
C18 C19 H19 108.8 . . ?
C20 C19 H19 108.8 . . ?
C47 C46 C45 120.5(7) . . ?
C47 C46 H46 119.8 . . ?
C45 C46 H46 119.8 . . ?
C1 C6 C5 106.7(5) . . ?
C1 C6 H6A 110.4 . . ?
C5 C6 H6A 110.4 . . ?
C1 C6 H6B 110.4 . . ?
C5 C6 H6B 110.4 . . ?
H6A C6 H6B 108.6 . . ?
C35 C40 C39 107.1(6) . . ?
C35 C40 H40A 110.3 . . ?
C39 C40 H40A 110.3 . . ?
C35 C40 H40B 110.3 . . ?
C39 C40 H40B 110.3 . . ?
H40A C40 H40B 108.5 . . ?
N9 C69 C70 101.1(5) . . ?
N9 C69 C74 116.5(5) . . ?
C70 C69 C74 111.0(6) . . ?
N9 C69 H69 109.3 . . ?
C70 C69 H69 109.3 . . ?
C74 C69 H69 109.3 . . ?
C65 C64 C63 120.7(7) . . ?
C65 C64 H64 119.6 . . ?
C63 C64 H64 119.6 . . ?
C41 C42 C43 111.9(6) . . ?
C41 C42 H42A 109.2 . . ?
C43 C42 H42A 109.2 . . ?
C41 C42 H42B 109.2 . . ?
C43 C42 H42B 109.2 . . ?
H42A C42 H42B 107.9 . . ?
C5 C4 C3 112.8(6) . . ?
C5 C4 H4A 109.0 . . ?
C3 C4 H4A 109.0 . . ?
C5 C4 H4B 109.0 . . ?
C3 C4 H4B 109.0 . . ?
H4A C4 H4B 107.8 . . ?
N2 C2 C1 101.5(5) . . ?
N2 C2 C3 116.3(5) . . ?
C1 C2 C3 111.6(6) . . ?
N2 C2 H2 109.0 . . ?
C1 C2 H2 109.0 . . ?
C3 C2 H2 109.0 . . ?
C28 C29 C30 120.6(6) . . ?
C28 C29 H29 119.7 . . ?
C30 C29 H29 119.7 . . ?
C62 C63 C64 120.7(7) . . ?
C62 C63 H63 119.7 . . ?
C64 C63 H63 119.7 . . ?
C70 C71 C72 107.3(5) . . ?
C70 C71 H71A 110.3 . . ?
C72 C71 H71A 110.3 . . ?
C70 C71 H71B 110.3 . . ?
C72 C71 H71B 110.3 . . ?
H71A C71 H71B 108.5 . . ?
N7 C102 C99 113.7(6) . . ?
N7 C102 H10A 108.8 . . ?
C99 C102 H10A 108.8 . . ?
N7 C102 H10B 108.8 . . ?
C99 C102 H10B 108.8 . . ?
H10A C102 H10B 107.7 . . ?
N2 C10 C11 114.2(5) . . ?
N2 C10 H10C 108.7 . . ?
C11 C10 H10C 108.7 . . ?
N2 C10 H10D 108.7 . . ?
C11 C10 H10D 108.7 . . ?
H10C C10 H10D 107.6 . . ?
C100 C99 C98 118.1(7) . . ?
C100 C99 C102 121.6(7) . . ?
C98 C99 C102 120.3(6) . . ?
C25 C26 H26A 109.5 . . ?
C25 C26 H26B 109.5 . . ?
H26A C26 H26B 109.5 . . ?
C25 C26 H26C 109.5 . . ?
H26A C26 H26C 109.5 . . ?
H26B C26 H26C 109.5 . . ?
N10 C70 C69 105.0(5) . . ?
N10 C70 C71 119.1(5) . . ?
C69 C70 C71 112.0(5) . . ?
N10 C70 H70 106.7 . . ?
C69 C70 H70 106.7 . . ?
C71 C70 H70 106.7 . . ?
N1 C7 N2 107.4(5) . . ?
N1 C7 C8 109.2(6) . . ?
N2 C7 C8 109.0(5) . . ?
N1 C7 H7 110.4 . . ?
N2 C7 H7 110.4 . . ?
C8 C7 H7 110.4 . . ?
C24 C25 C26 112.6(5) . . ?
C24 C25 H25A 109.1 . . ?
C26 C25 H25A 109.1 . . ?
C24 C25 H25B 109.1 . . ?
C26 C25 H25B 109.1 . . ?
H25A C25 H25B 107.8 . . ?
C81 C82 C83 118.0(6) . . ?
C81 C82 C85 121.6(7) . . ?
C83 C82 C85 120.4(7) . . ?
N7 C52 C53 102.8(5) . . ?
N7 C52 C57 116.7(5) . . ?
C53 C52 C57 110.9(6) . . ?
N7 C52 H52 108.7 . . ?
C53 C52 H52 108.7 . . ?
C57 C52 H52 108.7 . . ?
C73 C72 C71 112.0(6) . . ?
C73 C72 H72A 109.2 . . ?
C71 C72 H72A 109.2 . . ?
C73 C72 H72B 109.2 . . ?
C71 C72 H72B 109.2 . . ?
H72A C72 H72B 107.9 . . ?
C50 C45 C46 118.0(6) . . ?
C50 C45 C44 120.4(7) . . ?
C46 C45 C44 121.6(7) . . ?
C69 C74 C73 109.0(5) . . ?
C69 C74 H74A 109.9 . . ?
C73 C74 H74A 109.9 . . ?
C69 C74 H74B 109.9 . . ?
C73 C74 H74B 109.9 . . ?
H74A C74 H74B 108.3 . . ?
C30 C31 C32 117.8(6) . . ?
C30 C31 C34 122.0(6) . . ?
C32 C31 C34 120.2(6) . . ?
N6 C44 C45 114.2(6) . . ?
N6 C44 H44A 108.7 . . ?
C45 C44 H44A 108.7 . . ?
N6 C44 H44B 108.7 . . ?
C45 C44 H44B 108.7 . . ?
H44A C44 H44B 107.6 . . ?
C67 C62 C63 118.2(6) . . ?
C67 C62 C61 122.0(7) . . ?
C63 C62 C61 119.6(7) . . ?
C4 C5 C6 112.6(6) . . ?
C4 C5 H5A 109.1 . . ?
C6 C5 H5A 109.1 . . ?
C4 C5 H5B 109.1 . . ?
C6 C5 H5B 109.1 . . ?
H5A C5 H5B 107.8 . . ?
N8 C53 C52 105.7(5) . . ?
N8 C53 C54 120.6(6) . . ?
C52 C53 C54 110.6(6) . . ?
N8 C53 H53 106.4 . . ?
C52 C53 H53 106.4 . . ?
C54 C53 H53 106.4 . . ?
C14 C15 C16 121.1(7) . . ?
C14 C15 H15 119.5 . . ?
C16 C15 H15 119.5 . . ?
C38 C39 C40 111.9(6) . . ?
C38 C39 H39A 109.2 . . ?
C40 C39 H39A 109.2 . . ?
C38 C39 H39B 109.2 . . ?
C40 C39 H39B 109.2 . . ?
H39A C39 H39B 107.9 . . ?
C2 C3 C4 108.0(5) . . ?
C2 C3 H3A 110.1 . . ?
C4 C3 H3A 110.1 . . ?
C2 C3 H3B 110.1 . . ?
C4 C3 H3B 110.1 . . ?
H3A C3 H3B 108.4 . . ?
N12 C92 N11 107.2(5) . . ?
N12 C92 C93 110.5(6) . . ?
N11 C92 C93 111.2(5) . . ?
N12 C92 H92 109.3 . . ?
N11 C92 H92 109.3 . . ?
C93 C92 H92 109.3 . . ?
N8 C58 N7 107.6(5) . . ?
N8 C58 C59 111.2(6) . . ?
N7 C58 C59 109.2(5) . . ?
N8 C58 H58 109.6 . . ?
N7 C58 H58 109.6 . . ?
C59 C58 H58 109.6 . . ?
C18 C23 C22 107.9(6) . . ?
C18 C23 H23A 110.1 . . ?
C22 C23 H23A 110.1 . . ?
C18 C23 H23B 110.1 . . ?
C22 C23 H23B 110.1 . . ?
H23A C23 H23B 108.4 . . ?
C92 C93 C94 112.4(6) . . ?
C92 C93 H93A 109.1 . . ?
C94 C93 H93A 109.1 . . ?
C92 C93 H93B 109.1 . . ?
C94 C93 H93B 109.1 . . ?
H93A C93 H93B 107.9 . . ?
C45 C50 C49 121.0(7) . . ?
C45 C50 H50 119.5 . . ?
C49 C50 H50 119.5 . . ?
C64 C65 C66 118.6(7) . . ?
C64 C65 C68 121.1(7) . . ?
C66 C65 C68 120.3(7) . . ?
C48 C47 C46 121.7(7) . . ?
C48 C47 H47 119.1 . . ?
C46 C47 H47 119.1 . . ?
C81 C80 C79 121.0(7) . . ?
C81 C80 H80 119.5 . . ?
C79 C80 H80 119.5 . . ?
C93 C94 H94A 109.5 . . ?
C93 C94 H94B 109.5 . . ?
H94A C94 H94B 109.5 . . ?
C93 C94 H94C 109.5 . . ?
H94A C94 H94C 109.5 . . ?
H94B C94 H94C 109.5 . . ?
C99 C100 C101 121.5(7) . . ?
C99 C100 H100 119.3 . . ?
C101 C100 H100 119.3 . . ?
C49 C48 C47 118.1(6) . . ?
C49 C48 C51 121.7(7) . . ?
C47 C48 C51 120.2(7) . . ?
C101 C96 C97 118.3(6) . . ?
C101 C96 C95 122.3(6) . . ?
C97 C96 C95 119.4(6) . . ?
N9 C68 C65 114.4(6) . . ?
N9 C68 H68A 108.6 . . ?
C65 C68 H68A 108.6 . . ?
N9 C68 H68B 108.6 . . ?
C65 C68 H68B 108.6 . . ?
H68A C68 H68B 107.6 . . ?
N11 C85 C82 113.7(6) . . ?
N11 C85 H85A 108.8 . . ?
C82 C85 H85A 108.8 . . ?
N11 C85 H85B 108.8 . . ?
C82 C85 H85B 108.8 . . ?
H85A C85 H85B 107.7 . . ?
N6 C36 C37 116.5(6) . . ?
N6 C36 C35 102.1(5) . . ?
C37 C36 C35 110.7(6) . . ?
N6 C36 H36 109.1 . . ?
C37 C36 H36 109.1 . . ?
C35 C36 H36 109.1 . . ?
N5 C34 C31 110.0(5) . . ?
N5 C34 H34A 109.7 . . ?
C31 C34 H34A 109.7 . . ?
N5 C34 H34B 109.7 . . ?
C31 C34 H34B 109.7 . . ?
H34A C34 H34B 108.2 . . ?
C48 C49 C50 120.8(7) . . ?
C48 C49 H49 119.6 . . ?
C50 C49 H49 119.6 . . ?
N12 C87 C86 104.8(5) . . ?
N12 C87 C88 118.9(6) . . ?
C86 C87 C88 111.8(6) . . ?
N12 C87 H87 106.9 . . ?
C86 C87 H87 106.9 . . ?
C88 C87 H87 106.9 . . ?
C53 C54 C55 108.0(6) . . ?
C53 C54 H54A 110.1 . . ?
C55 C54 H54A 110.1 . . ?
C53 C54 H54B 110.1 . . ?
C55 C54 H54B 110.1 . . ?
H54A C54 H54B 108.4 . . ?
C9 C8 C7 110.9(6) . . ?
C9 C8 H8A 109.5 . . ?
C7 C8 H8A 109.5 . . ?
C9 C8 H8B 109.5 . . ?
C7 C8 H8B 109.5 . . ?
H8A C8 H8B 108.0 . . ?
C72 C73 C74 112.2(6) . . ?
C72 C73 H73A 109.2 . . ?
C74 C73 H73A 109.2 . . ?
C72 C73 H73B 109.2 . . ?
C74 C73 H73B 109.2 . . ?
H73A C73 H73B 107.9 . . ?
C33 C32 C31 121.4(6) . . ?
C33 C32 H32 119.3 . . ?
C31 C32 H32 119.3 . . ?
N1 C51 C48 111.3(5) . . ?
N1 C51 H51A 109.4 . . ?
C48 C51 H51A 109.4 . . ?
N1 C51 H51B 109.4 . . ?
C48 C51 H51B 109.4 . . ?
H51A C51 H51B 108.0 . . ?
C84 C79 C80 118.1(6) . . ?
C84 C79 C78 121.9(7) . . ?
C80 C79 C78 120.0(7) . . ?
C84 C83 C82 121.5(8) . . ?
C84 C83 H83 119.3 . . ?
C82 C83 H83 119.3 . . ?
C59 C60 H60A 109.5 . . ?
C59 C60 H60B 109.5 . . ?
H60A C60 H60B 109.5 . . ?
C59 C60 H60C 109.5 . . ?
H60A C60 H60C 109.5 . . ?
H60B C60 H60C 109.5 . . ?
C96 C101 C100 120.5(7) . . ?
C96 C101 H101 119.7 . . ?
C100 C101 H101 119.7 . . ?
C97 C98 C99 120.1(7) . . ?
C97 C98 H98 120.0 . . ?
C99 C98 H98 120.0 . . ?
C98 C97 C96 121.5(7) . . ?
C98 C97 H97 119.3 . . ?
C96 C97 H97 119.3 . . ?
C60 C59 C58 113.0(6) . . ?
C60 C59 H59A 109.0 . . ?
C58 C59 H59A 109.0 . . ?
C60 C59 H59B 109.0 . . ?
C58 C59 H59B 109.0 . . ?
H59A C59 H59B 107.8 . . ?
C19 C20 C21 108.3(5) . . ?
C19 C20 H20A 110.0 . . ?
C21 C20 H20A 110.0 . . ?
C19 C20 H20B 110.0 . . ?
C21 C20 H20B 110.0 . . ?
H20A C20 H20B 108.4 . . ?
C11 C16 C15 120.9(7) . . ?
C11 C16 H16 119.5 . . ?
C15 C16 H16 119.5 . . ?
N11 C86 C87 101.4(5) . . ?
N11 C86 C91 117.2(6) . . ?
C87 C86 C91 109.8(6) . . ?
N11 C86 H86 109.3 . . ?
C87 C86 H86 109.3 . . ?
C91 C86 H86 109.3 . . ?
C42 C43 H43A 109.5 . . ?
C42 C43 H43B 109.5 . . ?
H43A C43 H43B 109.5 . . ?
C42 C43 H43C 109.5 . . ?
H43A C43 H43C 109.5 . . ?
H43B C43 H43C 109.5 . . ?
C77 C76 C75 111.1(6) . . ?
C77 C76 H76A 109.4 . . ?
C75 C76 H76A 109.4 . . ?
C77 C76 H76B 109.4 . . ?
C75 C76 H76B 109.4 . . ?
H76A C76 H76B 108.0 . . ?
C36 C37 C38 107.9(6) . . ?
C36 C37 H37A 110.1 . . ?
C38 C37 H37A 110.1 . . ?
C36 C37 H37B 110.1 . . ?
C38 C37 H37B 110.1 . . ?
H37A C37 H37B 108.4 . . ?
N12 C95 C96 110.8(6) . . ?
N12 C95 H95A 109.5 . . ?
C96 C95 H95A 109.5 . . ?
N12 C95 H95B 109.5 . . ?
C96 C95 H95B 109.5 . . ?
H95A C95 H95B 108.1 . . ?
C22 C21 C20 113.2(6) . . ?
C22 C21 H21A 108.9 . . ?
C20 C21 H21A 108.9 . . ?
C22 C21 H21B 108.9 . . ?
C20 C21 H21B 108.9 . . ?
H21A C21 H21B 107.8 . . ?
N10 C78 C79 112.3(6) . . ?
N10 C78 H78A 109.2 . . ?
C79 C78 H78A 109.2 . . ?
N10 C78 H78B 109.2 . . ?
C79 C78 H78B 109.2 . . ?
H78A C78 H78B 107.9 . . ?
C39 C38 C37 112.9(6) . . ?
C39 C38 H38A 109.0 . . ?
C37 C38 H38A 109.0 . . ?
C39 C38 H38B 109.0 . . ?
C37 C38 H38B 109.0 . . ?
H38A C38 H38B 107.8 . . ?
C79 C84 C83 120.4(7) . . ?
C79 C84 H84 119.8 . . ?
C83 C84 H84 119.8 . . ?
C52 C57 C56 108.2(6) . . ?
C52 C57 H57A 110.1 . . ?
C56 C57 H57A 110.1 . . ?
C52 C57 H57B 110.1 . . ?
C56 C57 H57B 110.1 . . ?
H57A C57 H57B 108.4 . . ?
N10 C75 N9 107.8(5) . . ?
N10 C75 C76 108.4(6) . . ?
N9 C75 C76 108.8(6) . . ?
N10 C75 H75 110.6 . . ?
N9 C75 H75 110.6 . . ?
C76 C75 H75 110.6 . . ?
C86 C91 C90 108.4(6) . . ?
C86 C91 H91A 110.0 . . ?
C90 C91 H91A 110.0 . . ?
C86 C91 H91B 110.0 . . ?
C90 C91 H91B 110.0 . . ?
H91A C91 H91B 108.4 . . ?
C23 C22 C21 112.0(6) . . ?
C23 C22 H22A 109.2 . . ?
C21 C22 H22A 109.2 . . ?
C23 C22 H22B 109.2 . . ?
C21 C22 H22B 109.2 . . ?
H22A C22 H22B 107.9 . . ?
C62 C67 C66 121.6(8) . . ?
C62 C67 H67 119.2 . . ?
C66 C67 H67 119.2 . . ?
C90 C89 C88 112.3(7) . . ?
C90 C89 H89A 109.1 . . ?
C88 C89 H89A 109.1 . . ?
C90 C89 H89B 109.1 . . ?
C88 C89 H89B 109.1 . . ?
H89A C89 H89B 107.9 . . ?
C8 C9 H9A 109.5 . . ?
C8 C9 H9B 109.5 . . ?
H9A C9 H9B 109.5 . . ?
C8 C9 H9C 109.5 . . ?
H9A C9 H9C 109.5 . . ?
H9B C9 H9C 109.5 . . ?
C89 C88 C87 106.9(6) . . ?
C89 C88 H88A 110.3 . . ?
C87 C88 H88A 110.3 . . ?
C89 C88 H88B 110.3 . . ?
C87 C88 H88B 110.3 . . ?
H88A C88 H88B 108.6 . . ?
C56 C55 C54 112.6(6) . . ?
C56 C55 H55A 109.1 . . ?
C54 C55 H55A 109.1 . . ?
C56 C55 H55B 109.1 . . ?
C54 C55 H55B 109.1 . . ?
H55A C55 H55B 107.8 . . ?
C76 C77 H77A 109.5 . . ?
C76 C77 H77B 109.5 . . ?
H77A C77 H77B 109.5 . . ?
C76 C77 H77C 109.5 . . ?
H77A C77 H77C 109.5 . . ?
H77B C77 H77C 109.5 . . ?
C65 C66 C67 120.2(8) . . ?
C65 C66 H66 119.9 . . ?
C67 C66 H66 119.9 . . ?
C55 C56 C57 113.3(6) . . ?
C55 C56 H56A 108.9 . . ?
C57 C56 H56A 108.9 . . ?
C55 C56 H56B 108.9 . . ?
C57 C56 H56B 108.9 . . ?
H56A C56 H56B 107.7 . . ?
C89 C90 C91 111.8(7) . . ?
C89 C90 H90A 109.3 . . ?
C91 C90 H90A 109.3 . . ?
C89 C90 H90B 109.3 . . ?
C91 C90 H90B 109.3 . . ?
H90A C90 H90B 107.9 . . ?

loop_
_geom_bond_atom_site_label_1
_geom_bond_atom_site_label_2
_geom_bond_distance
_geom_bond_site_symmetry_2
_geom_bond_publ_flag
N10 C78 1.463(9) . ?
N10 C70 1.469(8) . ?
N10 C75 1.495(8) . ?
N8 C53 1.465(8) . ?
N8 C61 1.472(9) . ?
N8 C58 1.475(8) . ?
N3 C17 1.472(9) . ?
N3 C18 1.473(8) . ?
N3 C24 1.481(8) . ?
N1 C1 1.465(8) . ?
N1 C51 1.472(9) . ?
N1 C7 1.489(8) . ?
N4 C27 1.449(9) . ?
N4 C19 1.467(7) . ?
N4 C24 1.512(8) . ?
N5 C34 1.471(9) . ?
N5 C35 1.473(7) . ?
N5 C41 1.499(8) . ?
N2 C10 1.463(9) . ?
N2 C2 1.468(8) . ?
N2 C7 1.501(8) . ?
N7 C52 1.461(8) . ?
N7 C102 1.473(9) . ?
N7 C58 1.511(8) . ?
N12 C95 1.455(10) . ?
N12 C87 1.473(8) . ?
N12 C92 1.480(8) . ?
N6 C36 1.462(8) . ?
N6 C44 1.469(9) . ?
N6 C41 1.505(8) . ?
N11 C86 1.456(8) . ?
N11 C85 1.473(9) . ?
N11 C92 1.498(8) . ?
N9 C68 1.458(9) . ?
N9 C69 1.465(8) . ?
N9 C75 1.496(9) . ?
C1 C2 1.506(9) . ?
C1 C6 1.522(8) . ?
C1 H1 1.0000 . ?
C14 C15 1.375(10) . ?
C14 C13 1.397(10) . ?
C14 C17 1.514(9) . ?
C17 H17A 0.9900 . ?
C17 H17B 0.9900 . ?
C28 C29 1.377(10) . ?
C28 C33 1.402(10) . ?
C28 C27 1.518(8) . ?
C35 C40 1.514(9) . ?
C35 C36 1.518(9) . ?
C35 H35 1.0000 . ?
C81 C82 1.375(10) . ?
C81 C80 1.384(9) . ?
C81 H81 0.9500 . ?
C33 C32 1.388(9) . ?
C33 H33 0.9500 . ?
C13 C12 1.396(9) . ?
C13 H13 0.9500 . ?
C24 C25 1.513(10) . ?
C24 H24 1.0000 . ?
C30 C31 1.375(10) . ?
C30 C29 1.391(9) . ?
C30 H30 0.9500 . ?
C41 C42 1.499(10) . ?
C41 H41 1.0000 . ?
C11 C16 1.372(11) . ?
C11 C12 1.400(10) . ?
C11 C10 1.510(9) . ?
C12 H12 0.9500 . ?
C61 C62 1.518(9) . ?
C61 H61A 0.9900 . ?
C61 H61B 0.9900 . ?
C18 C19 1.503(9) . ?
C18 C23 1.513(8) . ?
C18 H18 1.0000 . ?
C27 H27A 0.9900 . ?
C27 H27B 0.9900 . ?
C19 C20 1.514(9) . ?
C19 H19 1.0000 . ?
C46 C47 1.384(9) . ?
C46 C45 1.389(11) . ?
C46 H46 0.9500 . ?
C6 C5 1.540(9) . ?
C6 H6A 0.9900 . ?
C6 H6B 0.9900 . ?
C40 C39 1.527(9) . ?
C40 H40A 0.9900 . ?
C40 H40B 0.9900 . ?
C69 C70 1.508(9) . ?
C69 C74 1.524(9) . ?
C69 H69 1.0000 . ?
C64 C65 1.373(11) . ?
C64 C63 1.404(10) . ?
C64 H64 0.9500 . ?
C42 C43 1.537(9) . ?
C42 H42A 0.9900 . ?
C42 H42B 0.9900 . ?
C4 C5 1.516(10) . ?
C4 C3 1.535(9) . ?
C4 H4A 0.9900 . ?
C4 H4B 0.9900 . ?
C2 C3 1.524(9) . ?
C2 H2 1.0000 . ?
C29 H29 0.9500 . ?
C63 C62 1.383(10) . ?
C63 H63 0.9500 . ?
C71 C70 1.513(8) . ?
C71 C72 1.538(9) . ?
C71 H71A 0.9900 . ?
C71 H71B 0.9900 . ?
C102 C99 1.505(9) . ?
C102 H10A 0.9900 . ?
C102 H10B 0.9900 . ?
C10 H10C 0.9900 . ?
C10 H10D 0.9900 . ?
C99 C100 1.379(10) . ?
C99 C98 1.400(11) . ?
C26 C25 1.519(9) . ?
C26 H26A 0.9800 . ?
C26 H26B 0.9800 . ?
C26 H26C 0.9800 . ?
C70 H70 1.0000 . ?
C7 C8 1.570(11) . ?
C7 H7 1.0000 . ?
C25 H25A 0.9900 . ?
C25 H25B 0.9900 . ?
C82 C83 1.393(11) . ?
C82 C85 1.510(9) . ?
C52 C53 1.510(10) . ?
C52 C57 1.520(9) . ?
C52 H52 1.0000 . ?
C72 C73 1.524(10) . ?
C72 H72A 0.9900 . ?
C72 H72B 0.9900 . ?
C45 C50 1.379(11) . ?
C45 C44 1.506(9) . ?
C74 C73 1.525(9) . ?
C74 H74A 0.9900 . ?
C74 H74B 0.9900 . ?
C31 C32 1.392(10) . ?
C31 C34 1.512(8) . ?
C44 H44A 0.9900 . ?
C44 H44B 0.9900 . ?
C62 C67 1.368(11) . ?
C5 H5A 0.9900 . ?
C5 H5B 0.9900 . ?
C53 C54 1.512(9) . ?
C53 H53 1.0000 . ?
C15 C16 1.403(10) . ?
C15 H15 0.9500 . ?
C39 C38 1.526(11) . ?
C39 H39A 0.9900 . ?
C39 H39B 0.9900 . ?
C3 H3A 0.9900 . ?
C3 H3B 0.9900 . ?
C92 C93 1.517(10) . ?
C92 H92 1.0000 . ?
C58 C59 1.527(10) . ?
C58 H58 1.0000 . ?
C23 C22 1.526(10) . ?
C23 H23A 0.9900 . ?
C23 H23B 0.9900 . ?
C93 C94 1.519(9) . ?
C93 H93A 0.9900 . ?
C93 H93B 0.9900 . ?
C50 C49 1.405(10) . ?
C50 H50 0.9500 . ?
C65 C66 1.385(11) . ?
C65 C68 1.512(9) . ?
C47 C48 1.382(10) . ?
C47 H47 0.9500 . ?
C80 C79 1.397(10) . ?
C80 H80 0.9500 . ?
C94 H94A 0.9800 . ?
C94 H94B 0.9800 . ?
C94 H94C 0.9800 . ?
C100 C101 1.389(10) . ?
C100 H100 0.9500 . ?
C48 C49 1.368(11) . ?
C48 C51 1.517(9) . ?
C96 C101 1.384(11) . ?
C96 C97 1.386(10) . ?
C96 C95 1.517(9) . ?
C68 H68A 0.9900 . ?
C68 H68B 0.9900 . ?
C85 H85A 0.9900 . ?
C85 H85B 0.9900 . ?
C36 C37 1.518(9) . ?
C36 H36 1.0000 . ?
C34 H34A 0.9900 . ?
C34 H34B 0.9900 . ?
C49 H49 0.9500 . ?
C87 C86 1.504(9) . ?
C87 C88 1.527(9) . ?
C87 H87 1.0000 . ?
C54 C55 1.536(11) . ?
C54 H54A 0.9900 . ?
C54 H54B 0.9900 . ?
C8 C9 1.501(10) . ?
C8 H8A 0.9900 . ?
C8 H8B 0.9900 . ?
C73 H73A 0.9900 . ?
C73 H73B 0.9900 . ?
C32 H32 0.9500 . ?
C51 H51A 0.9900 . ?
C51 H51B 0.9900 . ?
C79 C84 1.384(11) . ?
C79 C78 1.516(9) . ?
C83 C84 1.385(11) . ?
C83 H83 0.9500 . ?
C60 C59 1.510(10) . ?
C60 H60A 0.9800 . ?
C60 H60B 0.9800 . ?
C60 H60C 0.9800 . ?
C101 H101 0.9500 . ?
C98 C97 1.386(10) . ?
C98 H98 0.9500 . ?
C97 H97 0.9500 . ?
C59 H59A 0.9900 . ?
C59 H59B 0.9900 . ?
C20 C21 1.541(9) . ?
C20 H20A 0.9900 . ?
C20 H20B 0.9900 . ?
C16 H16 0.9500 . ?
C86 C91 1.513(9) . ?
C86 H86 1.0000 . ?
C43 H43A 0.9800 . ?
C43 H43B 0.9800 . ?
C43 H43C 0.9800 . ?
C76 C77 1.475(11) . ?
C76 C75 1.592(11) . ?
C76 H76A 0.9900 . ?
C76 H76B 0.9900 . ?
C37 C38 1.532(10) . ?
C37 H37A 0.9900 . ?
C37 H37B 0.9900 . ?
C95 H95A 0.9900 . ?
C95 H95B 0.9900 . ?
C21 C22 1.531(11) . ?
C21 H21A 0.9900 . ?
C21 H21B 0.9900 . ?
C78 H78A 0.9900 . ?
C78 H78B 0.9900 . ?
C38 H38A 0.9900 . ?
C38 H38B 0.9900 . ?
C84 H84 0.9500 . ?
C57 C56 1.533(9) . ?
C57 H57A 0.9900 . ?
C57 H57B 0.9900 . ?
C75 H75 1.0000 . ?
C91 C90 1.551(11) . ?
C91 H91A 0.9900 . ?
C91 H91B 0.9900 . ?
C22 H22A 0.9900 . ?
C22 H22B 0.9900 . ?
C67 C66 1.399(10) . ?
C67 H67 0.9500 . ?
C89 C90 1.515(12) . ?
C89 C88 1.525(10) . ?
C89 H89A 0.9900 . ?
C89 H89B 0.9900 . ?
C9 H9A 0.9800 . ?
C9 H9B 0.9800 . ?
C9 H9C 0.9800 . ?
C88 H88A 0.9900 . ?
C88 H88B 0.9900 . ?
C55 C56 1.532(12) . ?
C55 H55A 0.9900 . ?
C55 H55B 0.9900 . ?
C77 H77A 0.9800 . ?
C77 H77B 0.9800 . ?
C77 H77C 0.9800 . ?
C66 H66 0.9500 . ?
C56 H56A 0.9900 . ?
C56 H56B 0.9900 . ?
C90 H90A 0.9900 . ?
C90 H90B 0.9900 . ?

loop_
_geom_torsion_atom_site_label_1
_geom_torsion_atom_site_label_2
_geom_torsion_atom_site_label_3
_geom_torsion_atom_site_label_4
_geom_torsion
_geom_torsion_site_symmetry_1
_geom_torsion_site_symmetry_2
_geom_torsion_site_symmetry_3
_geom_torsion_site_symmetry_4
_geom_torsion_publ_flag
C51 N1 C1 C2 -84.5(6) . . . . ?
C7 N1 C1 C2 37.9(7) . . . . ?
C51 N1 C1 C6 41.9(8) . . . . ?
C7 N1 C1 C6 164.4(6) . . . . ?
C18 N3 C17 C14 -170.6(5) . . . . ?
C24 N3 C17 C14 74.4(7) . . . . ?
C15 C14 C17 N3 -119.1(7) . . . . ?
C13 C14 C17 N3 60.5(7) . . . . ?
C34 N5 C35 C40 42.2(9) . . . . ?
C41 N5 C35 C40 163.9(6) . . . . ?
C34 N5 C35 C36 -83.4(7) . . . . ?
C41 N5 C35 C36 38.3(7) . . . . ?
C29 C28 C33 C32 0.4(9) . . . . ?
C27 C28 C33 C32 -178.2(6) . . . . ?
C15 C14 C13 C12 0.7(9) . . . . ?
C17 C14 C13 C12 -178.9(6) . . . . ?
C17 N3 C24 N4 97.1(6) . . . . ?
C18 N3 C24 N4 -25.2(6) . . . . ?
C17 N3 C24 C25 -141.8(5) . . . . ?
C18 N3 C24 C25 95.9(6) . . . . ?
C27 N4 C24 N3 -124.3(5) . . . . ?
C19 N4 C24 N3 1.5(7) . . . . ?
C27 N4 C24 C25 114.4(6) . . . . ?
C19 N4 C24 C25 -119.9(5) . . . . ?
C34 N5 C41 C42 -136.9(5) . . . . ?
C35 N5 C41 C42 100.3(6) . . . . ?
C34 N5 C41 N6 101.3(6) . . . . ?
C35 N5 C41 N6 -21.4(7) . . . . ?
C36 N6 C41 N5 -3.8(7) . . . . ?
C44 N6 C41 N5 -128.0(6) . . . . ?
C36 N6 C41 C42 -125.5(6) . . . . ?
C44 N6 C41 C42 110.4(6) . . . . ?
C14 C13 C12 C11 0.5(9) . . . . ?
C16 C11 C12 C13 -1.4(10) . . . . ?
C10 C11 C12 C13 -178.6(6) . . . . ?
C53 N8 C61 C62 -168.6(6) . . . . ?
C58 N8 C61 C62 74.9(7) . . . . ?
C17 N3 C18 C19 -81.0(6) . . . . ?
C24 N3 C18 C19 39.7(6) . . . . ?
C17 N3 C18 C23 44.9(8) . . . . ?
C24 N3 C18 C23 165.6(6) . . . . ?
C19 N4 C27 C28 170.9(5) . . . . ?
C24 N4 C27 C28 -67.1(7) . . . . ?
C29 C28 C27 N4 123.0(7) . . . . ?
C33 C28 C27 N4 -58.5(8) . . . . ?
C27 N4 C19 C18 149.0(6) . . . . ?
C24 N4 C19 C18 22.5(6) . . . . ?
C27 N4 C19 C20 -89.2(7) . . . . ?
C24 N4 C19 C20 144.3(6) . . . . ?
N3 C18 C19 N4 -39.3(6) . . . . ?
C23 C18 C19 N4 -171.2(5) . . . . ?
N3 C18 C19 C20 -164.3(5) . . . . ?
C23 C18 C19 C20 63.8(7) . . . . ?
N1 C1 C6 C5 177.8(6) . . . . ?
C2 C1 C6 C5 -58.9(7) . . . . ?
N5 C35 C40 C39 177.2(6) . . . . ?
C36 C35 C40 C39 -60.3(8) . . . . ?
C68 N9 C69 C70 156.3(6) . . . . ?
C75 N9 C69 C70 30.8(7) . . . . ?
C68 N9 C69 C74 -83.3(8) . . . . ?
C75 N9 C69 C74 151.1(7) . . . . ?
N5 C41 C42 C43 64.7(7) . . . . ?
N6 C41 C42 C43 -175.8(6) . . . . ?
C10 N2 C2 C1 154.7(6) . . . . ?
C7 N2 C2 C1 28.9(7) . . . . ?
C10 N2 C2 C3 -83.9(7) . . . . ?
C7 N2 C2 C3 150.2(6) . . . . ?
N1 C1 C2 N2 -42.2(6) . . . . ?
C6 C1 C2 N2 -173.3(5) . . . . ?
N1 C1 C2 C3 -166.8(5) . . . . ?
C6 C1 C2 C3 62.1(7) . . . . ?
C33 C28 C29 C30 0.3(10) . . . . ?
C27 C28 C29 C30 178.8(6) . . . . ?
C31 C30 C29 C28 -1.0(10) . . . . ?
C65 C64 C63 C62 2.2(11) . . . . ?
C52 N7 C102 C99 174.1(5) . . . . ?
C58 N7 C102 C99 -65.5(7) . . . . ?
C2 N2 C10 C11 173.5(6) . . . . ?
C7 N2 C10 C11 -65.5(8) . . . . ?
C16 C11 C10 N2 126.7(7) . . . . ?
C12 C11 C10 N2 -56.1(8) . . . . ?
N7 C102 C99 C100 120.2(7) . . . . ?
N7 C102 C99 C98 -60.1(8) . . . . ?
C78 N10 C70 C69 -84.0(6) . . . . ?
C75 N10 C70 C69 38.2(7) . . . . ?
C78 N10 C70 C71 42.4(8) . . . . ?
C75 N10 C70 C71 164.5(6) . . . . ?
N9 C69 C70 N10 -43.8(6) . . . . ?
C74 C69 C70 N10 -168.0(5) . . . . ?
N9 C69 C70 C71 -174.5(5) . . . . ?
C74 C69 C70 C71 61.3(7) . . . . ?
C72 C71 C70 N10 177.8(6) . . . . ?
C72 C71 C70 C69 -59.2(7) . . . . ?
C1 N1 C7 N2 -19.4(7) . . . . ?
C51 N1 C7 N2 104.5(6) . . . . ?
C1 N1 C7 C8 98.6(6) . . . . ?
C51 N1 C7 C8 -137.5(6) . . . . ?
C10 N2 C7 N1 -130.8(6) . . . . ?
C2 N2 C7 N1 -6.5(7) . . . . ?
C10 N2 C7 C8 111.0(6) . . . . ?
C2 N2 C7 C8 -124.7(6) . . . . ?
N3 C24 C25 C26 65.6(7) . . . . ?
N4 C24 C25 C26 -175.3(5) . . . . ?
C80 C81 C82 C83 -1.2(10) . . . . ?
C80 C81 C82 C85 -179.4(6) . . . . ?
C102 N7 C52 C53 146.4(6) . . . . ?
C58 N7 C52 C53 21.9(7) . . . . ?
C102 N7 C52 C57 -92.1(7) . . . . ?
C58 N7 C52 C57 143.4(6) . . . . ?
C70 C71 C72 C73 56.2(8) . . . . ?
C47 C46 C45 C50 0.0(10) . . . . ?
C47 C46 C45 C44 -178.6(6) . . . . ?
N9 C69 C74 C73 -171.2(6) . . . . ?
C70 C69 C74 C73 -56.3(7) . . . . ?
C29 C30 C31 C32 1.0(10) . . . . ?
C29 C30 C31 C34 -179.0(6) . . . . ?
C36 N6 C44 C45 175.8(6) . . . . ?
C41 N6 C44 C45 -63.2(8) . . . . ?
C50 C45 C44 N6 119.4(8) . . . . ?
C46 C45 C44 N6 -62.1(9) . . . . ?
C64 C63 C62 C67 -2.8(10) . . . . ?
C64 C63 C62 C61 -178.3(6) . . . . ?
N8 C61 C62 C67 -113.1(8) . . . . ?
N8 C61 C62 C63 62.2(8) . . . . ?
C3 C4 C5 C6 -55.9(9) . . . . ?
C1 C6 C5 C4 55.9(8) . . . . ?
C61 N8 C53 C52 -84.1(7) . . . . ?
C58 N8 C53 C52 37.9(7) . . . . ?
C61 N8 C53 C54 42.0(9) . . . . ?
C58 N8 C53 C54 164.0(6) . . . . ?
N7 C52 C53 N8 -37.8(7) . . . . ?
C57 C52 C53 N8 -163.2(6) . . . . ?
N7 C52 C53 C54 -169.9(6) . . . . ?
C57 C52 C53 C54 64.7(8) . . . . ?
C13 C14 C15 C16 -0.9(10) . . . . ?
C17 C14 C15 C16 178.7(6) . . . . ?
C35 C40 C39 C38 56.2(9) . . . . ?
N2 C2 C3 C4 -172.3(6) . . . . ?
C1 C2 C3 C4 -56.4(7) . . . . ?
C5 C4 C3 C2 53.7(8) . . . . ?
C95 N12 C92 N11 101.6(6) . . . . ?
C87 N12 C92 N11 -22.4(7) . . . . ?
C95 N12 C92 C93 -137.1(6) . . . . ?
C87 N12 C92 C93 98.9(6) . . . . ?
C86 N11 C92 N12 -3.1(7) . . . . ?
C85 N11 C92 N12 -126.9(6) . . . . ?
C86 N11 C92 C93 -124.0(6) . . . . ?
C85 N11 C92 C93 112.2(6) . . . . ?
C53 N8 C58 N7 -23.8(7) . . . . ?
C61 N8 C58 N7 100.2(6) . . . . ?
C53 N8 C58 C59 95.8(6) . . . . ?
C61 N8 C58 C59 -140.2(5) . . . . ?
C52 N7 C58 N8 0.8(7) . . . . ?
C102 N7 C58 N8 -122.5(6) . . . . ?
C52 N7 C58 C59 -120.0(6) . . . . ?
C102 N7 C58 C59 116.6(6) . . . . ?
N3 C18 C23 C22 176.0(6) . . . . ?
C19 C18 C23 C22 -60.7(8) . . . . ?
N12 C92 C93 C94 65.4(7) . . . . ?
N11 C92 C93 C94 -175.7(6) . . . . ?
C46 C45 C50 C49 -0.7(11) . . . . ?
C44 C45 C50 C49 177.9(6) . . . . ?
C63 C64 C65 C66 -0.9(11) . . . . ?
C63 C64 C65 C68 -179.3(6) . . . . ?
C45 C46 C47 C48 -0.2(10) . . . . ?
C82 C81 C80 C79 0.2(10) . . . . ?
C98 C99 C100 C101 -1.9(11) . . . . ?
C102 C99 C100 C101 177.8(6) . . . . ?
C46 C47 C48 C49 1.3(10) . . . . ?
C46 C47 C48 C51 -178.5(6) . . . . ?
C69 N9 C68 C65 170.7(6) . . . . ?
C75 N9 C68 C65 -68.8(8) . . . . ?
C64 C65 C68 N9 -57.8(9) . . . . ?
C66 C65 C68 N9 123.8(8) . . . . ?
C86 N11 C85 C82 174.6(6) . . . . ?
C92 N11 C85 C82 -64.1(8) . . . . ?
C81 C82 C85 N11 -54.9(8) . . . . ?
C83 C82 C85 N11 126.9(7) . . . . ?
C44 N6 C36 C37 -87.7(8) . . . . ?
C41 N6 C36 C37 147.5(6) . . . . ?
C44 N6 C36 C35 151.5(6) . . . . ?
C41 N6 C36 C35 26.7(7) . . . . ?
N5 C35 C36 N6 -41.2(7) . . . . ?
C40 C35 C36 N6 -172.0(6) . . . . ?
N5 C35 C36 C37 -165.9(6) . . . . ?
C40 C35 C36 C37 63.3(8) . . . . ?
C35 N5 C34 C31 -168.0(5) . . . . ?
C41 N5 C34 C31 76.2(7) . . . . ?
C30 C31 C34 N5 -109.2(7) . . . . ?
C32 C31 C34 N5 70.8(8) . . . . ?
C47 C48 C49 C50 -2.0(11) . . . . ?
C51 C48 C49 C50 177.7(7) . . . . ?
C45 C50 C49 C48 1.8(12) . . . . ?
C95 N12 C87 C86 -82.9(7) . . . . ?
C92 N12 C87 C86 39.6(7) . . . . ?
C95 N12 C87 C88 42.9(9) . . . . ?
C92 N12 C87 C88 165.3(6) . . . . ?
N8 C53 C54 C55 176.0(7) . . . . ?
C52 C53 C54 C55 -60.2(8) . . . . ?
N1 C7 C8 C9 69.3(8) . . . . ?
N2 C7 C8 C9 -173.7(6) . . . . ?
C71 C72 C73 C74 -55.8(8) . . . . ?
C69 C74 C73 C72 54.1(8) . . . . ?
C28 C33 C32 C31 -0.3(10) . . . . ?
C30 C31 C32 C33 -0.3(10) . . . . ?
C34 C31 C32 C33 179.6(6) . . . . ?
C1 N1 C51 C48 -168.2(6) . . . . ?
C7 N1 C51 C48 75.1(7) . . . . ?
C49 C48 C51 N1 -109.5(8) . . . . ?
C47 C48 C51 N1 70.3(8) . . . . ?
C81 C80 C79 C84 1.3(10) . . . . ?
C81 C80 C79 C78 -178.3(6) . . . . ?
C81 C82 C83 C84 0.7(11) . . . . ?
C85 C82 C83 C84 178.9(7) . . . . ?
C97 C96 C101 C100 -0.9(10) . . . . ?
C95 C96 C101 C100 -180.0(6) . . . . ?
C99 C100 C101 C96 1.7(11) . . . . ?
C100 C99 C98 C97 1.3(10) . . . . ?
C102 C99 C98 C97 -178.4(6) . . . . ?
C99 C98 C97 C96 -0.6(10) . . . . ?
C101 C96 C97 C98 0.3(10) . . . . ?
C95 C96 C97 C98 179.5(6) . . . . ?
N8 C58 C59 C60 65.5(7) . . . . ?
N7 C58 C59 C60 -175.9(6) . . . . ?
N4 C19 C20 C21 -174.2(6) . . . . ?
C18 C19 C20 C21 -57.0(8) . . . . ?
C12 C11 C16 C15 1.1(10) . . . . ?
C10 C11 C16 C15 178.4(6) . . . . ?
C14 C15 C16 C11 0.0(11) . . . . ?
C85 N11 C86 C87 152.1(6) . . . . ?
C92 N11 C86 C87 26.7(7) . . . . ?
C85 N11 C86 C91 -88.4(8) . . . . ?
C92 N11 C86 C91 146.3(7) . . . . ?
N12 C87 C86 N11 -41.8(7) . . . . ?
C88 C87 C86 N11 -171.8(6) . . . . ?
N12 C87 C86 C91 -166.5(6) . . . . ?
C88 C87 C86 C91 63.5(8) . . . . ?
N6 C36 C37 C38 -173.4(6) . . . . ?
C35 C36 C37 C38 -57.3(8) . . . . ?
C87 N12 C95 C96 -165.4(6) . . . . ?
C92 N12 C95 C96 78.3(7) . . . . ?
C101 C96 C95 N12 -114.4(8) . . . . ?
C97 C96 C95 N12 66.5(8) . . . . ?
C19 C20 C21 C22 52.0(9) . . . . ?
C70 N10 C78 C79 -173.6(6) . . . . ?
C75 N10 C78 C79 70.7(8) . . . . ?
C84 C79 C78 N10 -111.6(8) . . . . ?
C80 C79 C78 N10 68.0(8) . . . . ?
C40 C39 C38 C37 -55.6(10) . . . . ?
C36 C37 C38 C39 54.2(9) . . . . ?
C80 C79 C84 C83 -1.7(11) . . . . ?
C78 C79 C84 C83 177.8(7) . . . . ?
C82 C83 C84 C79 0.8(12) . . . . ?
N7 C52 C57 C56 -175.4(6) . . . . ?
C53 C52 C57 C56 -58.2(8) . . . . ?
C78 N10 C75 N9 104.5(7) . . . . ?
C70 N10 C75 N9 -18.5(7) . . . . ?
C78 N10 C75 C76 -137.9(6) . . . . ?
C70 N10 C75 C76 99.1(6) . . . . ?
C68 N9 C75 N10 -132.1(6) . . . . ?
C69 N9 C75 N10 -8.3(8) . . . . ?
C68 N9 C75 C76 110.6(7) . . . . ?
C69 N9 C75 C76 -125.6(6) . . . . ?
C77 C76 C75 N10 69.8(8) . . . . ?
C77 C76 C75 N9 -173.3(6) . . . . ?
N11 C86 C91 C90 -173.2(7) . . . . ?
C87 C86 C91 C90 -58.2(9) . . . . ?
C18 C23 C22 C21 55.3(8) . . . . ?
C20 C21 C22 C23 -53.0(9) . . . . ?
C63 C62 C67 C66 2.1(11) . . . . ?
C61 C62 C67 C66 177.5(7) . . . . ?
C90 C89 C88 C87 56.1(10) . . . . ?
N12 C87 C88 C89 177.5(7) . . . . ?
C86 C87 C88 C89 -60.2(8) . . . . ?
C53 C54 C55 C56 53.9(9) . . . . ?
C64 C65 C66 C67 0.2(11) . . . . ?
C68 C65 C66 C67 178.6(7) . . . . ?
C62 C67 C66 C65 -0.9(12) . . . . ?
C54 C55 C56 C57 -51.8(9) . . . . ?
C52 C57 C56 C55 52.2(9) . . . . ?
C88 C89 C90 C91 -55.7(11) . . . . ?
C86 C91 C90 C89 55.1(10) . . . . ?

loop_
_twin_individual_id
_twin_individual_mass_fraction_refined
_oxdiff_twin_reflns_isolated
_oxdiff_twin_reflns_overlapped
_twin_individual_twin_lattice_type
_twin_individual_twin_matrix_11
_twin_individual_twin_matrix_12
_twin_individual_twin_matrix_13
_twin_individual_twin_matrix_21
_twin_individual_twin_matrix_22
_twin_individual_twin_matrix_23
_twin_individual_twin_matrix_31
_twin_individual_twin_matrix_32
_twin_individual_twin_matrix_33
1 0.5283 26756 11470 ref 1.0000 0.0000 0.0000 0.0000 1.0000 0.0000 0.0000 0.0000 1.0000
2 0.4717 26609 11470 nmt -0.9999 -0.0047 0.0069 0.0104 -1.0002 0.0937 -0.0071 0.0157 1.0003
